data_4131088
loop_
_publ_author_name
'Kennedy, C. Rose'
'Lehnherr, Dan'
'Rajapaksa, Naomi S.'
'Ford, David D.'
'Park, Yongho'
'Jacobsen, Eric N.'

_publ_section_title
;
 Mechanism-Guided Development of a Highly Active Bis-thiourea Catalyst for
 Anion-Abstraction Catalysis.
;
_journal_issue 41
_journal_name_full 'Journal of the American Chemical Society'
_journal_page_first 13525
_journal_page_last 13528
_journal_paper_doi 10.1021/jacs.6b09205
_journal_volume 138
_journal_year 2016
_chemical_formula_sum 'C124 H132 Cl2 F28 N14 O12 S4'
_chemical_formula_weight 2741.58
_space_group_IT_number 145
_space_group_name_Hall 'P 32'
_space_group_name_H-M_alt 'P 32'
_symmetry_cell_setting hexagonal
_symmetry_space_group_name_Hall 'P 32'
_symmetry_space_group_name_H-M 'P 32'
_atom_sites_solution_hydrogens geom
_atom_sites_solution_primary direct
_atom_sites_solution_secondary difmap
_audit_creation_method SHELXL-97
_cell_angle_alpha 90.00
_cell_angle_beta 90.00
_cell_angle_gamma 120.00
_cell_formula_units_Z 3
_cell_length_a 25.197(3)
_cell_length_b 25.197(3)
_cell_length_c 26.498(3)
_cell_measurement_reflns_used 9590
_cell_measurement_temperature 100(2)
_cell_measurement_theta_max 65.0
_cell_measurement_theta_min 3.50
_cell_volume 14569(3)
_computing_cell_refinement 'SAINT 7.46A (Bruker-AXS, 2009)'
_computing_data_collection 'APEX2 v2009.3.0 (Bruker-AXS, 2009)'
_computing_data_reduction 'SAINT 7.46A (Bruker-AXS, 2009)'
_computing_molecular_graphics 'Bruker SHELXTL (Sheldrick, 2008)'
_computing_publication_material 'Bruker SHELXTL (Sheldrick, 2008)'
_computing_structure_refinement 'SHELXL-97 (Sheldrick, 2008)'
_computing_structure_solution 'SHELXS-97 (Sheldrick, 2008)'
_diffrn_ambient_temperature 100(2)
_diffrn_measured_fraction_theta_full 0.979
_diffrn_measured_fraction_theta_max 0.979
_diffrn_measurement_device_type
;
Bruker D8 goniometer with CCD area detector  
;
_diffrn_measurement_method 'omega and phi scans'
_diffrn_radiation_monochromator graphite
_diffrn_radiation_source 'I\mS microfocus tube'
_diffrn_radiation_type CuK\a
_diffrn_radiation_wavelength 1.54178
_diffrn_reflns_av_R_equivalents 0.0625
_diffrn_reflns_av_sigmaI/netI 0.0475
_diffrn_reflns_limit_h_max 27
_diffrn_reflns_limit_h_min -29
_diffrn_reflns_limit_k_max 29
_diffrn_reflns_limit_k_min -27
_diffrn_reflns_limit_l_max 31
_diffrn_reflns_limit_l_min -29
_diffrn_reflns_number 157878
_diffrn_reflns_theta_full 66.25
_diffrn_reflns_theta_max 66.25
_diffrn_reflns_theta_min 2.02
_exptl_absorpt_coefficient_mu 1.310
_exptl_absorpt_correction_T_max 0.8802
_exptl_absorpt_correction_T_min 0.7797
_exptl_absorpt_correction_type multi-scan
_exptl_absorpt_process_details SADABS
_exptl_crystal_colour colorless
_exptl_crystal_density_diffrn 0.937
_exptl_crystal_density_method 'not measured'
_exptl_crystal_description plate
_exptl_crystal_F_000 4260
_exptl_crystal_size_max 0.20
_exptl_crystal_size_mid 0.14
_exptl_crystal_size_min 0.10
_platon_squeeze_details
;
;
_refine_diff_density_max 0.485
_refine_diff_density_min -0.337
_refine_diff_density_rms 0.057
_refine_ls_abs_structure_details 'Flack H D (1983), Acta Cryst. A39, 876-881'
_refine_ls_abs_structure_Flack 0.097(19)
_refine_ls_extinction_method none
_refine_ls_goodness_of_fit_ref 1.082
_refine_ls_hydrogen_treatment mixed
_refine_ls_matrix_type full
_refine_ls_number_parameters 1736
_refine_ls_number_reflns 30535
_refine_ls_number_restraints 569
_refine_ls_restrained_S_all 1.085
_refine_ls_R_factor_all 0.1130
_refine_ls_R_factor_gt 0.0871
_refine_ls_shift/su_max 0.001
_refine_ls_shift/su_mean 0.000
_refine_ls_structure_factor_coef Fsqd
_refine_ls_weighting_details 'calc w=1/[\s^2^(Fo^2^)+(0.0833P)^2^+16.0270P] where P=(Fo^2^+2Fc^2^)/3'
_refine_ls_weighting_scheme calc
_refine_ls_wR_factor_gt 0.2144
_refine_ls_wR_factor_ref 0.2267
_reflns_number_gt 20933
_reflns_number_total 30535
_reflns_threshold_expression >2sigma(I)
_cod_data_source_file ja6b09205_si_002.cif
_cod_data_source_block DLH-397A
_cod_depositor_comments
;
The following automatic conversions were performed:

data item '_symmetry_cell_setting' value 'HEXAGONAL' was changed to
'hexagonal' in accordance with the
/home/saulius/struct/COD-crude-data/automatic-downloads/DataCite-retrospective/ACS/depositions/lib/dictionaries/cif_core.dic
dictionary named 'cif_core.dic' version 2.4.2 last updated on
2011-04-26.

Automatic conversion script
Id: cif_fix_values 6909 2019-04-08 15:41:33Z antanas 
;
_cod_original_cell_volume 14570(3)
_cod_original_sg_symbol_Hall P32
_cod_original_sg_symbol_H-M P32
_cod_database_code 4131088

loop_
_symmetry_equiv_pos_as_xyz
'x, y, z'
'-y, x-y, z+2/3'
'-x+y, -x, z+1/3'

loop_
_atom_site_label
_atom_site_type_symbol
_atom_site_fract_x
_atom_site_fract_y
_atom_site_fract_z
_atom_site_U_iso_or_equiv
_atom_site_adp_type
_atom_site_occupancy
_atom_site_symmetry_multiplicity
_atom_site_calc_flag
_atom_site_refinement_flags
_atom_site_disorder_assembly
_atom_site_disorder_group
C1 C 0.4632(7) 0.1587(6) 1.1150(6) 0.091(3) Uani 0.60(2) 1 d PGU A 1
H1 H 0.4723 0.1294 1.1268 0.110 Uiso 0.60(2) 1 calc PR A 1
C2 C 0.4715(8) 0.2065(7) 1.1463(5) 0.094(3) Uani 0.60(2) 1 d PGDU A 1
H2 H 0.4862 0.2093 1.1789 0.113 Uiso 0.60(2) 1 calc PR A 1
C3 C 0.4579(7) 0.2504(6) 1.1287(6) 0.095(3) Uani 0.60(2) 1 d PGDU A 1
C4 C 0.4359(9) 0.2463(8) 1.0799(7) 0.091(2) Uani 0.60(2) 1 d PGDU A 1
H4 H 0.4268 0.2756 1.0682 0.109 Uiso 0.60(2) 1 calc PR A 1
C5 C 0.4276(9) 0.1984(9) 1.0487(5) 0.0798(19) Uani 0.60(2) 1 d PGU A 1
H5 H 0.4130 0.1957 1.0160 0.096 Uiso 0.60(2) 1 calc PR A 1
C6 C 0.4413(8) 0.1546(7) 1.0662(5) 0.0817(18) Uani 0.60(2) 1 d PGU A 1
C7 C 0.4300(4) 0.1009(4) 1.0343(2) 0.0854(18) Uani 0.60(2) 1 d PU A 1
H7 H 0.4603 0.0885 1.0422 0.102 Uiso 0.60(2) 1 calc PR A 1
F1 F 0.4662(8) 0.2975(7) 1.1577(5) 0.108(3) Uani 0.60(2) 1 d PDU A 1
C1A C 0.4384(11) 0.1434(10) 1.1172(9) 0.091(3) Uani 0.40(2) 1 d PG A 2
H1A H 0.4381 0.1084 1.1288 0.110 Uiso 0.40(2) 1 calc PR A 2
C2A C 0.4430(11) 0.1874(11) 1.1513(7) 0.094(3) Uani 0.40(2) 1 d PGD A 2
H2A H 0.4456 0.1818 1.1857 0.113 Uiso 0.40(2) 1 calc PR A 2
C3A C 0.4435(10) 0.2397(10) 1.1340(10) 0.095(3) Uani 0.40(2) 1 d PGD A 2
C4A C 0.4395(13) 0.2480(11) 1.0826(11) 0.091(2) Uani 0.40(2) 1 d PGD A 2
H4A H 0.4399 0.2831 1.0710 0.109 Uiso 0.40(2) 1 calc PR A 2
C5A C 0.4350(15) 0.2041(14) 1.0485(8) 0.0798(19) Uani 0.40(2) 1 d PG A 2
H5A H 0.4323 0.2096 1.0141 0.096 Uiso 0.40(2) 1 calc PR A 2
C6A C 0.4345(12) 0.1517(12) 1.0658(8) 0.0817(18) Uani 0.40(2) 1 d PG A 2
C7A C 0.4300(4) 0.1009(4) 1.0343(2) 0.0854(18) Uani 0.40(2) 1 d P A 2
H7A H 0.4612 0.0903 1.0436 0.102 Uiso 0.40(2) 1 calc PR A 2
F1A F 0.4446(12) 0.2781(10) 1.1692(8) 0.108(3) Uani 0.40(2) 1 d PD A 2
C8 C 0.3646(4) 0.0447(4) 1.0375(3) 0.099(3) Uani 1 1 d . . .
H8AA H 0.3645 0.0071 1.0298 0.118 Uiso 0.60(2) 1 calc PR A 1
H8AB H 0.3470 0.0413 1.0707 0.118 Uiso 0.60(2) 1 calc PR A 1
H8BC H 0.3645 0.0071 1.0298 0.118 Uiso 0.40(2) 1 calc PR A 2
H8BD H 0.3470 0.0413 1.0707 0.118 Uiso 0.40(2) 1 calc PR A 2
C9 C 0.3296(4) 0.0590(4) 0.9972(3) 0.083(2) Uani 1 1 d . A .
H9A H 0.2914 0.0226 0.9883 0.100 Uiso 1 1 calc R . .
H9B H 0.3209 0.0904 1.0087 0.100 Uiso 1 1 calc R . .
C10 C 0.3743(3) 0.0816(3) 0.9529(2) 0.0700(18) Uani 1 1 d . . .
H10A H 0.3716 0.0477 0.9335 0.084 Uiso 1 1 calc R A .
H10B H 0.3671 0.1080 0.9308 0.084 Uiso 1 1 calc R . .
C11 C 0.4863(3) 0.1536(4) 0.9593(2) 0.0793(18) Uani 0.42(2) 1 d PD A 1
O1 O 0.5383(5) 0.1678(11) 0.9779(6) 0.0793(18) Uani 0.42(2) 1 d PD A 1
C11A C 0.4863(3) 0.1536(4) 0.9593(2) 0.0793(18) Uani 0.58(2) 1 d PD A 2
O1A O 0.5320(5) 0.1889(7) 0.9880(4) 0.0793(18) Uani 0.58(2) 1 d PD A 2
C12 C 0.4888(3) 0.1710(3) 0.9022(2) 0.0600(15) Uani 1 1 d . . .
H12 H 0.4467 0.1521 0.8894 0.072 Uiso 0.42(2) 1 calc PR A 1
H12A H 0.4467 0.1521 0.8894 0.072 Uiso 0.58(2) 1 calc PR A 2
C13 C 0.4849(3) 0.2647(3) 0.88735(19) 0.0516(14) Uani 1 1 d . . .
C14 C 0.5049(3) 0.3664(3) 0.8578(2) 0.0612(16) Uani 1 1 d . . .
C15 C 0.4576(3) 0.3737(3) 0.8776(2) 0.0696(18) Uani 1 1 d . A .
H15 H 0.4351 0.3504 0.9051 0.084 Uiso 1 1 calc R . .
C16 C 0.4440(3) 0.4168(4) 0.8556(3) 0.0755(19) Uani 1 1 d D . .
C17 C 0.4767(4) 0.4520(3) 0.8157(3) 0.080(2) Uani 1 1 d . A .
H17 H 0.4663 0.4787 0.8002 0.096 Uiso 1 1 calc R . .
C18 C 0.5260(4) 0.4469(3) 0.7989(3) 0.081(2) Uani 1 1 d D . .
C19 C 0.5395(4) 0.4058(4) 0.8198(3) 0.086(2) Uani 1 1 d D A .
H19 H 0.5734 0.4042 0.8079 0.103 Uiso 1 1 calc R . .
C22 C 0.2324(10) 0.1057(12) 0.3926(7) 0.072(2) Uani 0.49(3) 1 d PGU B 1
H22 H 0.2377 0.1149 0.4269 0.087 Uiso 0.49(3) 1 calc PR B 1
C23 C 0.2260(11) 0.1447(9) 0.3592(10) 0.082(2) Uani 0.49(3) 1 d PGU B 1
H23 H 0.2272 0.1800 0.3711 0.099 Uiso 0.49(3) 1 calc PR B 1
C24 C 0.2180(9) 0.1309(9) 0.3080(9) 0.088(2) Uani 0.49(3) 1 d PGDU B 1
C25 C 0.2163(11) 0.0782(10) 0.2902(6) 0.088(3) Uani 0.49(3) 1 d PGU B 1
H25 H 0.2110 0.0690 0.2560 0.106 Uiso 0.49(3) 1 calc PR B 1
C26 C 0.2227(11) 0.0392(9) 0.3237(7) 0.085(3) Uani 0.49(3) 1 d PGU B 1
H26 H 0.2215 0.0039 0.3118 0.102 Uiso 0.49(3) 1 calc PR B 1
C27 C 0.2307(9) 0.0530(10) 0.3749(6) 0.0771(19) Uani 0.49(3) 1 d PGU B 1
C28 C 0.2320(4) 0.0031(4) 0.4059(2) 0.0842(19) Uani 0.49(3) 1 d PU B 1
H28 H 0.1999 -0.0380 0.3957 0.101 Uiso 0.49(3) 1 calc PR B 1
F8 F 0.2214(15) 0.1742(17) 0.2770(18) 0.105(5) Uani 0.49(3) 1 d PDU B 1
C22A C 0.2420(9) 0.1058(11) 0.3887(7) 0.072(2) Uani 0.51(3) 1 d PG B 2
H22A H 0.2596 0.1176 0.4206 0.087 Uiso 0.51(3) 1 calc PR B 2
C23A C 0.2371(10) 0.1476(8) 0.3578(9) 0.082(2) Uani 0.51(3) 1 d PG B 2
H23A H 0.2513 0.1875 0.3689 0.099 Uiso 0.51(3) 1 calc PR B 2
C24A C 0.2108(9) 0.1298(8) 0.3102(9) 0.088(2) Uani 0.51(3) 1 d PGD B 2
C25A C 0.1896(11) 0.0702(9) 0.2935(6) 0.088(3) Uani 0.51(3) 1 d PG B 2
H25A H 0.1720 0.0584 0.2617 0.106 Uiso 0.51(3) 1 calc PR B 2
C26A C 0.1945(11) 0.0284(8) 0.3245(7) 0.085(3) Uani 0.51(3) 1 d PG B 2
H26A H 0.1803 -0.0115 0.3134 0.102 Uiso 0.51(3) 1 calc PR B 2
C27A C 0.2208(8) 0.0462(10) 0.3721(6) 0.0771(19) Uani 0.51(3) 1 d PG B 2
C28A C 0.2320(4) 0.0031(4) 0.4059(2) 0.0842(19) Uani 0.51(3) 1 d P B 2
H28A H 0.2014 -0.0395 0.3981 0.101 Uiso 0.51(3) 1 calc PR B 2
F8A F 0.2016(14) 0.1658(16) 0.2787(17) 0.105(5) Uani 0.51(3) 1 d PD B 2
C29 C 0.2971(4) 0.0108(4) 0.4025(3) 0.104(2) Uani 1 1 d . . .
H29A H 0.2953 -0.0280 0.4088 0.124 Uiso 0.49(3) 1 calc PR B 1
H29B H 0.3146 0.0253 0.3693 0.124 Uiso 0.49(3) 1 calc PR B 1
H29C H 0.2953 -0.0280 0.4088 0.124 Uiso 0.51(3) 1 calc PR B 2
H29D H 0.3146 0.0253 0.3693 0.124 Uiso 0.51(3) 1 calc PR B 2
C30 C 0.3346(5) 0.0564(4) 0.4417(3) 0.104(2) Uani 1 1 d . B .
H30A H 0.3482 0.0979 0.4307 0.124 Uiso 1 1 calc R . .
H30B H 0.3699 0.0529 0.4512 0.124 Uiso 1 1 calc R . .
C31 C 0.2882(3) 0.0371(4) 0.4848(2) 0.078(2) Uani 1 1 d . . .
H31A H 0.2887 0.0054 0.5052 0.093 Uiso 1 1 calc R B .
H31B H 0.2972 0.0718 0.5063 0.093 Uiso 1 1 calc R . .
C32 C 0.1757(3) 0.0047(3) 0.4801(2) 0.0699(17) Uani 0.74(9) 1 d PDU B 1
O6 O 0.1318(8) -0.0058(18) 0.4537(6) 0.083(5) Uani 0.74(9) 1 d PDU B 1
C32A C 0.1757(3) 0.0047(3) 0.4801(2) 0.0699(17) Uani 0.26(9) 1 d PD B 2
O6A O 0.1261(13) -0.026(3) 0.4593(15) 0.083(5) Uani 0.26(9) 1 d PD B 2
C33 C 0.1744(3) 0.0133(3) 0.5377(2) 0.0552(15) Uani 1 1 d D . .
H33 H 0.216(3) 0.037(3) 0.551(2) 0.066 Uiso 1 1 d . . .
C34 C 0.1817(3) 0.1144(3) 0.55500(18) 0.0528(14) Uani 1 1 d . . .
C35 C 0.1652(3) 0.1980(3) 0.5863(3) 0.0663(17) Uani 1 1 d . . .
C36 C 0.1318(3) 0.2027(4) 0.6268(3) 0.0739(19) Uani 1 1 d . B .
H36 H 0.0988 0.1673 0.6399 0.089 Uiso 1 1 calc R . .
C37 C 0.1470(3) 0.2579(4) 0.6471(2) 0.0707(18) Uani 1 1 d . . .
C38 C 0.1936(4) 0.3108(4) 0.6276(3) 0.080(2) Uani 1 1 d . B .
H38 H 0.2034 0.3487 0.6412 0.096 Uiso 1 1 calc R . .
C39 C 0.2268(3) 0.3066(3) 0.5861(3) 0.0778(19) Uani 1 1 d . . .
C40 C 0.2127(3) 0.2523(3) 0.5669(2) 0.0673(17) Uani 1 1 d . B .
H40 H 0.2353 0.2507 0.5398 0.081 Uiso 1 1 calc R . .
C41 C 0.1110(5) 0.2628(6) 0.6921(3) 0.109(3) Uani 1 1 d . B .
C43 C 0.5242(3) 0.1457(3) 0.8709(2) 0.0646(16) Uani 1 1 d . A .
C44 C 0.5913(3) 0.1720(4) 0.8863(3) 0.091(2) Uani 1 1 d . . .
H44A H 0.6114 0.2160 0.8864 0.136 Uiso 1 1 calc R A .
H44B H 0.6113 0.1589 0.8627 0.136 Uiso 1 1 calc R . .
H44C H 0.5932 0.1577 0.9194 0.136 Uiso 1 1 calc R . .
C45 C 0.4917(4) 0.0765(4) 0.8747(3) 0.086(2) Uani 1 1 d . . .
H45A H 0.4833 0.0645 0.9094 0.130 Uiso 1 1 calc R A .
H45B H 0.5173 0.0620 0.8608 0.130 Uiso 1 1 calc R . .
H45C H 0.4539 0.0591 0.8562 0.130 Uiso 1 1 calc R . .
C46 C 0.5253(3) 0.1644(4) 0.8169(2) 0.078(2) Uani 1 1 d . . .
H46A H 0.5462 0.2087 0.8145 0.093 Uiso 1 1 calc R A .
H46B H 0.5476 0.1500 0.7965 0.093 Uiso 1 1 calc R . .
C47 C 0.4557(4) 0.1497(3) 0.7502(2) 0.0718(18) Uani 1 1 d . . .
C48 C 0.3904(3) 0.1196(3) 0.7375(2) 0.0645(17) Uani 1 1 d . A .
C49 C 0.3423(3) 0.0975(4) 0.7703(2) 0.0748(14) Uani 1 1 d . . .
H49 H 0.3502 0.1044 0.8047 0.090 Uiso 1 1 calc R A .
C50 C 0.2825(3) 0.0653(4) 0.7542(2) 0.0748(14) Uani 1 1 d . A .
H50 H 0.2512 0.0481 0.7780 0.090 Uiso 1 1 calc R . .
C51 C 0.2677(3) 0.0579(3) 0.7039(2) 0.0632(17) Uani 1 1 d . . .
C52 C 0.3177(4) 0.0853(3) 0.6690(2) 0.077(2) Uani 1 1 d . A .
H52 H 0.3090 0.0833 0.6347 0.092 Uiso 1 1 calc R . .
C53 C 0.3752(4) 0.1131(3) 0.6832(2) 0.0729(19) Uani 1 1 d . . .
H53 H 0.4063 0.1287 0.6592 0.087 Uiso 1 1 calc R A .
C54 C 0.2046(4) 0.0238(3) 0.6879(2) 0.0713(18) Uani 1 1 d . A .
C55 C 0.1380(3) -0.0462(3) 0.5650(2) 0.0673(17) Uani 1 1 d . B .
C56 C 0.1370(3) -0.0318(3) 0.6216(2) 0.0745(10) Uani 1 1 d . . .
H56A H 0.1128 -0.0120 0.6262 0.089 Uiso 1 1 calc R B .
H56B H 0.1178 -0.0698 0.6406 0.089 Uiso 1 1 calc R . .
C57 C 0.1718(4) -0.0844(4) 0.5617(3) 0.081(2) Uani 1 1 d . . .
H57A H 0.1789 -0.0896 0.5270 0.122 Uiso 1 1 calc R B .
H57B H 0.1468 -0.1238 0.5770 0.122 Uiso 1 1 calc R . .
H57C H 0.2103 -0.0630 0.5792 0.122 Uiso 1 1 calc R . .
C58 C 0.0731(3) -0.0856(3) 0.5470(3) 0.080(2) Uani 1 1 d . . .
H58A H 0.0530 -0.0618 0.5461 0.120 Uiso 1 1 calc R B .
H58B H 0.0516 -0.1195 0.5697 0.120 Uiso 1 1 calc R . .
H58C H 0.0733 -0.1007 0.5138 0.120 Uiso 1 1 calc R . .
N1 N 0.4317(3) 0.1146(3) 0.97802(17) 0.0728(15) Uani 1 1 d . A .
N2 N 0.5163(2) 0.2362(2) 0.89791(16) 0.0562(12) Uani 1 1 d . A .
H2B H 0.5552 0.2582 0.9024 0.067 Uiso 1 1 calc R . .
N3 N 0.5206(2) 0.3258(2) 0.8777(2) 0.0684(15) Uani 1 1 d . A .
H3 H 0.5587 0.3412 0.8853 0.082 Uiso 1 1 calc R . .
N4 N 0.2294(3) 0.0142(3) 0.46006(17) 0.0688(14) Uani 1 1 d . B .
N5 N 0.1482(2) 0.0527(3) 0.54563(18) 0.0621(13) Uani 1 1 d . B .
H5B H 0.1090 0.0361 0.5443 0.075 Uiso 1 1 calc R . .
N6 N 0.1464(2) 0.1390(2) 0.5659(2) 0.0657(14) Uani 1 1 d . B .
H6 H 0.1079 0.1163 0.5598 0.079 Uiso 1 1 calc R . .
O2 O 0.4624(2) 0.1383(2) 0.79786(15) 0.0777(13) Uani 1 1 d . A .
O3 O 0.4990(3) 0.1798(2) 0.72349(17) 0.0878(15) Uani 1 1 d . A .
O4 O 0.1964(2) 0.0065(2) 0.64014(15) 0.0745(10) Uani 1 1 d . A .
O5 O 0.1598(3) 0.0089(3) 0.71710(17) 0.0866(15) Uani 1 1 d . . .
C20 C 0.3944(5) 0.4212(5) 0.8751(4) 0.1104(19) Uani 0.521(16) 1 d PDU A 1
F2 F 0.3808(10) 0.4014(7) 0.9261(4) 0.104(2) Uani 0.521(16) 1 d PDU A 1
F3 F 0.3372(8) 0.3827(7) 0.8545(7) 0.117(3) Uani 0.521(16) 1 d PDU A 1
F4 F 0.4053(7) 0.4809(5) 0.8760(7) 0.117(2) Uani 0.521(16) 1 d PDU A 1
C20A C 0.3944(5) 0.4212(5) 0.8751(4) 0.1104(19) Uani 0.479(16) 1 d PD A 2
F2A F 0.3880(11) 0.4247(8) 0.9261(4) 0.104(2) Uani 0.479(16) 1 d PD A 2
F3A F 0.3382(9) 0.3687(7) 0.8627(8) 0.117(3) Uani 0.479(16) 1 d PD A 2
F4A F 0.3834(8) 0.4650(7) 0.8515(7) 0.117(2) Uani 0.479(16) 1 d PD A 2
C21 C 0.5583(6) 0.4824(5) 0.7516(4) 0.097(2) Uani 0.769(8) 1 d PDU A 1
F5 F 0.5214(4) 0.4630(3) 0.7093(2) 0.100(2) Uani 0.769(8) 1 d PDU A 1
F6 F 0.6063(3) 0.4787(4) 0.7409(3) 0.116(2) Uani 0.769(8) 1 d PDU A 1
F7 F 0.5770(5) 0.5417(4) 0.7544(3) 0.112(2) Uani 0.769(8) 1 d PDU A 1
C21A C 0.5759(11) 0.4953(11) 0.7632(10) 0.097(2) Uani 0.231(8) 1 d PD A 2
F5A F 0.5576(13) 0.4742(12) 0.7148(9) 0.100(2) Uani 0.231(8) 1 d PD A 2
F6A F 0.6325(10) 0.5147(12) 0.7749(9) 0.116(2) Uani 0.231(8) 1 d PD A 2
F7A F 0.5682(18) 0.5433(16) 0.7672(13) 0.112(2) Uani 0.231(8) 1 d PD A 2
F9 F 0.0650(3) 0.2107(4) 0.7038(2) 0.151(3) Uani 1 1 d . . .
F10 F 0.0949(3) 0.3035(3) 0.6843(2) 0.1233(19) Uani 1 1 d . . .
F11 F 0.1448(3) 0.2773(3) 0.73289(19) 0.131(2) Uani 1 1 d . . .
C42 C 0.2765(5) 0.3643(4) 0.5645(4) 0.1019(17) Uani 0.847(6) 1 d PDU B 1
F12 F 0.2777(3) 0.4150(3) 0.5780(3) 0.121(2) Uani 0.847(6) 1 d PDU B 1
F13 F 0.2818(3) 0.3615(3) 0.5163(2) 0.1114(18) Uani 0.847(6) 1 d PDU B 1
F14 F 0.3320(3) 0.3709(3) 0.5818(2) 0.1127(18) Uani 0.847(6) 1 d PDU B 1
C42A C 0.2765(5) 0.3643(4) 0.5645(4) 0.1019(17) Uani 0.153(6) 1 d PD B 2
F12A F 0.3133(14) 0.4058(14) 0.5999(10) 0.121(2) Uani 0.153(6) 1 d PD B 2
F13A F 0.2559(13) 0.3969(13) 0.5387(12) 0.1114(18) Uani 0.153(6) 1 d PD B 2
F14A F 0.3211(14) 0.3709(16) 0.5296(12) 0.1127(18) Uani 0.153(6) 1 d PD B 2
S1 S 0.40859(7) 0.22894(9) 0.88514(7) 0.0723(5) Uani 1 1 d . A .
S2 S 0.25837(7) 0.15394(8) 0.55037(6) 0.0684(4) Uani 1 1 d . B .
C61 C 0.2039(7) 0.1752(6) 1.1151(4) 0.088(3) Uani 0.65(2) 1 d PGU C 1
H61 H 0.1949 0.2045 1.1270 0.105 Uiso 0.65(2) 1 calc PR C 1
C62 C 0.1964(7) 0.1277(6) 1.1464(4) 0.095(3) Uani 0.65(2) 1 d PGU C 1
H62 H 0.1824 0.1252 1.1793 0.113 Uiso 0.65(2) 1 calc PR C 1
C63 C 0.2099(7) 0.0839(5) 1.1287(5) 0.093(2) Uani 0.65(2) 1 d PGDU C 1
C64 C 0.2309(7) 0.0876(6) 1.0796(6) 0.089(2) Uani 0.65(2) 1 d PGU C 1
H64 H 0.2399 0.0582 1.0677 0.107 Uiso 0.65(2) 1 calc PR C 1
C65 C 0.2383(8) 0.1351(7) 1.0482(4) 0.0764(19) Uani 0.65(2) 1 d PGU C 1
H65 H 0.2524 0.1375 1.0154 0.092 Uiso 0.65(2) 1 calc PR C 1
C66 C 0.2249(6) 0.1789(6) 1.0660(4) 0.0794(18) Uani 0.65(2) 1 d PGDU C 1
C67 C 0.2366(6) 0.2334(6) 1.0341(4) 0.0833(18) Uani 0.65(2) 1 d PDU C 1
H67 H 0.2066 0.2461 1.0419 0.100 Uiso 0.65(2) 1 calc PR C 1
F21 F 0.2003(7) 0.0368(6) 1.1588(5) 0.107(3) Uani 0.65(2) 1 d PDU C 1
C61A C 0.2315(12) 0.1912(10) 1.1168(9) 0.088(3) Uani 0.35(2) 1 d PG C 2
H61A H 0.2336 0.2271 1.1281 0.105 Uiso 0.35(2) 1 calc PR C 2
C62A C 0.2266(13) 0.1474(12) 1.1512(7) 0.095(3) Uani 0.35(2) 1 d PG C 2
H62A H 0.2254 0.1540 1.1856 0.113 Uiso 0.35(2) 1 calc PR C 2
C63A C 0.2234(12) 0.0937(11) 1.1343(10) 0.093(2) Uani 0.35(2) 1 d PGD C 2
C64A C 0.2252(15) 0.0838(11) 1.0828(11) 0.089(2) Uani 0.35(2) 1 d PG C 2
H64A H 0.2231 0.0479 1.0715 0.107 Uiso 0.35(2) 1 calc PR C 2
C65A C 0.2301(15) 0.1276(14) 1.0484(8) 0.0764(19) Uani 0.35(2) 1 d PG C 2
H65A H 0.2313 0.1210 1.0140 0.092 Uiso 0.35(2) 1 calc PR C 2
C66A C 0.2333(12) 0.1813(12) 1.0653(8) 0.0794(18) Uani 0.35(2) 1 d PGD C 2
C67A C 0.2367(9) 0.2331(10) 1.0341(6) 0.0833(18) Uani 0.35(2) 1 d PD C 2
H67A H 0.2055 0.2435 1.0439 0.100 Uiso 0.35(2) 1 calc PR C 2
F21A F 0.2263(13) 0.0558(11) 1.1687(9) 0.107(3) Uani 0.35(2) 1 d PD C 2
C68 C 0.3016(4) 0.2880(4) 1.0374(3) 0.098(3) Uani 1 1 d D . .
H68A H 0.3023 0.3260 1.0298 0.117 Uiso 0.65(2) 1 calc PR C 1
H68B H 0.3189 0.2910 1.0707 0.117 Uiso 0.65(2) 1 calc PR C 1
H68C H 0.3020 0.3259 1.0298 0.117 Uiso 0.35(2) 1 calc PR C 2
H68D H 0.3190 0.2912 1.0707 0.117 Uiso 0.35(2) 1 calc PR C 2
C69 C 0.3364(4) 0.2739(4) 0.9975(3) 0.082(2) Uani 1 1 d . C .
H69A H 0.3746 0.3103 0.9886 0.098 Uiso 1 1 calc R . .
H69B H 0.3451 0.2425 1.0090 0.098 Uiso 1 1 calc R . .
C70 C 0.2925(3) 0.2515(3) 0.9534(2) 0.0735(19) Uani 1 1 d . . .
H70A H 0.2956 0.2855 0.9338 0.088 Uiso 1 1 calc R C .
H70B H 0.2998 0.2249 0.9315 0.088 Uiso 1 1 calc R . .
C72 C 0.1778(3) 0.1622(3) 0.9022(2) 0.0606(16) Uani 1 1 d . . .
H72 H 0.2198 0.1810 0.8893 0.073 Uiso 0.532(19) 1 calc PR D 1
H72A H 0.2198 0.1810 0.8893 0.073 Uiso 0.468(19) 1 calc PR D 2
C73 C 0.1820(3) 0.0688(3) 0.88770(19) 0.0516(14) Uani 1 1 d . . .
C74 C 0.1611(3) -0.0340(3) 0.8582(2) 0.0590(15) Uani 1 1 d . . .
C75 C 0.2090(3) -0.0407(3) 0.8773(2) 0.0685(17) Uani 1 1 d . D .
H75 H 0.2317 -0.0173 0.9046 0.082 Uiso 1 1 calc R . .
C76 C 0.2228(4) -0.0837(4) 0.8546(3) 0.0773(19) Uani 1 1 d . . .
C77 C 0.1899(4) -0.1189(3) 0.8157(3) 0.079(2) Uani 1 1 d . D .
H77 H 0.1996 -0.1462 0.8005 0.095 Uiso 1 1 calc R . .
C78 C 0.1407(4) -0.1130(4) 0.7987(3) 0.082(2) Uani 1 1 d . . .
C79 C 0.1271(4) -0.0724(3) 0.8189(3) 0.084(2) Uani 1 1 d . D .
H79 H 0.0939 -0.0700 0.8063 0.100 Uiso 1 1 calc R . .
C81 C 0.1049(6) -0.1504(5) 0.7546(4) 0.114(3) Uani 1 1 d . D .
C82 C 0.4361(13) 0.2288(11) 0.3927(6) 0.077(2) Uani 0.39(2) 1 d PGU E 1
H82 H 0.4336 0.2214 0.4273 0.093 Uiso 0.39(2) 1 calc PR E 1
C83 C 0.4406(13) 0.1886(9) 0.3595(10) 0.085(2) Uani 0.39(2) 1 d PGU E 1
H83 H 0.4411 0.1542 0.3718 0.102 Uiso 0.39(2) 1 calc PR E 1
C84 C 0.4445(11) 0.1996(9) 0.3079(9) 0.089(2) Uani 0.39(2) 1 d PGDU E 1
C85 C 0.4438(13) 0.2510(11) 0.2895(6) 0.092(3) Uani 0.39(2) 1 d PGU E 1
H85 H 0.4464 0.2584 0.2549 0.110 Uiso 0.39(2) 1 calc PR E 1
C86 C 0.4393(12) 0.2912(9) 0.3227(8) 0.088(3) Uani 0.39(2) 1 d PGU E 1
H86 H 0.4389 0.3256 0.3104 0.106 Uiso 0.39(2) 1 calc PR E 1
C87 C 0.4355(11) 0.2802(9) 0.3743(7) 0.0786(18) Uani 0.39(2) 1 d PGDU E 1
C88 C 0.4344(4) 0.3300(4) 0.4064(2) 0.0852(19) Uani 0.39(2) 1 d PDU E 1
H88 H 0.4664 0.3711 0.3963 0.102 Uiso 0.39(2) 1 calc PR E 1
F28 F 0.4421(14) 0.1566(13) 0.2786(15) 0.105(4) Uani 0.39(2) 1 d PDU E 1
C82A C 0.4260(8) 0.2271(7) 0.3890(5) 0.077(2) Uani 0.61(2) 1 d PG E 2
H82A H 0.4096 0.2150 0.4212 0.093 Uiso 0.61(2) 1 calc PR E 2
C83A C 0.4325(8) 0.1864(5) 0.3578(6) 0.085(2) Uani 0.61(2) 1 d PG E 2
H83A H 0.4204 0.1470 0.3691 0.102 Uiso 0.61(2) 1 calc PR E 2
C84A C 0.4571(7) 0.2046(6) 0.3098(6) 0.089(2) Uani 0.61(2) 1 d PGD E 2
C85A C 0.4751(9) 0.2634(7) 0.2929(4) 0.092(3) Uani 0.61(2) 1 d PG E 2
H85A H 0.4916 0.2756 0.2607 0.110 Uiso 0.61(2) 1 calc PR E 2
C86A C 0.4686(9) 0.3041(6) 0.3241(5) 0.088(3) Uani 0.61(2) 1 d PG E 2
H86A H 0.4807 0.3435 0.3128 0.106 Uiso 0.61(2) 1 calc PR E 2
C87A C 0.4440(7) 0.2860(6) 0.3722(5) 0.0786(18) Uani 0.61(2) 1 d PGD E 2
C88A C 0.4344(4) 0.3300(4) 0.4064(2) 0.0852(19) Uani 0.61(2) 1 d PD E 2
H88A H 0.4651 0.3724 0.3983 0.102 Uiso 0.61(2) 1 calc PR E 2
F28A F 0.4643(9) 0.1686(8) 0.2775(9) 0.105(4) Uani 0.61(2) 1 d PD E 2
C89 C 0.3692(5) 0.3216(4) 0.4019(3) 0.108(3) Uani 1 1 d . . .
H89A H 0.3703 0.3602 0.4076 0.129 Uiso 0.39(2) 1 calc PR E 1
H89B H 0.3520 0.3063 0.3688 0.129 Uiso 0.39(2) 1 calc PR E 1
H89C H 0.3703 0.3602 0.4076 0.129 Uiso 0.61(2) 1 calc PR E 2
H89D H 0.3520 0.3063 0.3688 0.129 Uiso 0.61(2) 1 calc PR E 2
C90 C 0.3330(4) 0.2766(5) 0.4416(3) 0.097(3) Uani 1 1 d . E .
H90A H 0.3201 0.2351 0.4308 0.116 Uiso 1 1 calc R . .
H90B H 0.2972 0.2794 0.4507 0.116 Uiso 1 1 calc R . .
C91 C 0.3777(3) 0.2958(4) 0.4844(2) 0.078(2) Uani 1 1 d . . .
H91A H 0.3768 0.3276 0.5044 0.093 Uiso 1 1 calc R E .
H91B H 0.3684 0.2612 0.5062 0.093 Uiso 1 1 calc R . .
C93 C 0.4918(3) 0.3201(3) 0.53787(19) 0.0543(14) Uani 1 1 d . . .
H93 H 0.4497 0.2999 0.5507 0.065 Uiso 0.50(3) 1 calc PR F 1
H93A H 0.4497 0.2999 0.5507 0.065 Uiso 0.50(3) 1 calc PR F 2
C94 C 0.4853(3) 0.2195(3) 0.55514(19) 0.0546(15) Uani 1 1 d . . .
C95 C 0.5005(3) 0.1353(3) 0.5858(3) 0.0685(17) Uani 1 1 d . . .
C96 C 0.5353(3) 0.1312(4) 0.6265(2) 0.0715(18) Uani 1 1 d . F .
H96 H 0.5686 0.1667 0.6391 0.086 Uiso 1 1 calc R . .
C97 C 0.5201(3) 0.0757(4) 0.6471(3) 0.0725(18) Uani 1 1 d . . .
C98 C 0.4726(4) 0.0221(4) 0.6274(3) 0.083(2) Uani 1 1 d . F .
H98 H 0.4626 -0.0157 0.6410 0.099 Uiso 1 1 calc R . .
C99 C 0.4397(3) 0.0264(3) 0.5861(3) 0.0752(19) Uani 1 1 d . . .
C100 C 0.4541(3) 0.0811(3) 0.5671(3) 0.0684(17) Uani 1 1 d . F .
H100 H 0.4315 0.0824 0.5399 0.082 Uiso 1 1 calc R . .
C102 C 0.3900(4) -0.0311(4) 0.5628(4) 0.1044(17) Uani 0.263(13) 1 d PDU F 1
F32 F 0.3619(12) -0.0315(13) 0.5213(8) 0.102(2) Uani 0.263(13) 1 d PDU F 1
F33 F 0.3331(9) -0.0583(12) 0.5902(9) 0.114(2) Uani 0.263(13) 1 d PDU F 1
F34 F 0.4092(11) -0.0715(10) 0.5576(11) 0.114(2) Uani 0.263(13) 1 d PDU F 1
C152 C 0.3900(4) -0.0311(4) 0.5628(4) 0.1044(17) Uani 0.737(13) 1 d PD F 2
F32A F 0.3877(4) -0.0280(4) 0.5162(3) 0.102(2) Uani 0.737(13) 1 d PD F 2
F33A F 0.3350(3) -0.0335(4) 0.5798(3) 0.114(2) Uani 0.737(13) 1 d PD F 2
F34A F 0.3850(5) -0.0830(3) 0.5811(4) 0.114(2) Uani 0.737(13) 1 d PD F 2
C103 C 0.1425(3) 0.1875(3) 0.8704(2) 0.0631(16) Uani 1 1 d . D .
C104 C 0.0757(3) 0.1613(4) 0.8864(3) 0.085(2) Uani 1 1 d . . .
H10C H 0.0556 0.1173 0.8867 0.128 Uiso 1 1 calc R D .
H10D H 0.0553 0.1742 0.8631 0.128 Uiso 1 1 calc R . .
H10E H 0.0742 0.1757 0.9196 0.128 Uiso 1 1 calc R . .
C105 C 0.1749(4) 0.2570(4) 0.8747(3) 0.083(2) Uani 1 1 d . . .
H10F H 0.1813 0.2685 0.9097 0.124 Uiso 1 1 calc R D .
H10G H 0.1502 0.2717 0.8594 0.124 Uiso 1 1 calc R . .
H10H H 0.2138 0.2746 0.8578 0.124 Uiso 1 1 calc R . .
C106 C 0.1414(3) 0.1691(4) 0.8170(2) 0.0764(19) Uani 1 1 d . . .
H10I H 0.1203 0.1247 0.8146 0.092 Uiso 1 1 calc R D .
H10J H 0.1194 0.1837 0.7966 0.092 Uiso 1 1 calc R . .
C107 C 0.2117(4) 0.1844(3) 0.7503(2) 0.0716(18) Uani 1 1 d . . .
C108 C 0.2765(3) 0.2136(3) 0.7369(2) 0.0633(16) Uani 1 1 d . D .
C109 C 0.3240(3) 0.2366(4) 0.7707(2) 0.077(2) Uani 1 1 d . . .
H109 H 0.3157 0.2310 0.8050 0.092 Uiso 1 1 calc R D .
C110 C 0.3854(3) 0.2685(3) 0.7541(2) 0.0702(18) Uani 1 1 d . D .
H110 H 0.4168 0.2853 0.7778 0.084 Uiso 1 1 calc R . .
C111 C 0.3994(3) 0.2753(3) 0.7039(2) 0.0633(17) Uani 1 1 d . . .
C112 C 0.3495(4) 0.2478(3) 0.6692(2) 0.0733(19) Uani 1 1 d . D .
H112 H 0.3584 0.2497 0.6350 0.088 Uiso 1 1 calc R . .
C113 C 0.2912(4) 0.2199(3) 0.6830(2) 0.0717(19) Uani 1 1 d . . .
H113 H 0.2602 0.2045 0.6589 0.086 Uiso 1 1 calc R D .
C114 C 0.4617(3) 0.3094(3) 0.6886(2) 0.0686(18) Uani 1 1 d . D .
C115 C 0.5299(3) 0.3652(3) 0.6212(2) 0.0717(10) Uani 1 1 d . . .
H11A H 0.5540 0.3453 0.6258 0.086 Uiso 1 1 calc R F .
H11B H 0.5492 0.4031 0.6404 0.086 Uiso 1 1 calc R . .
C116 C 0.5292(3) 0.3799(3) 0.5649(2) 0.0686(17) Uani 1 1 d . F .
C117 C 0.4951(4) 0.4179(4) 0.5618(3) 0.080(2) Uani 1 1 d . . .
H11C H 0.5003 0.4352 0.5287 0.120 Uiso 1 1 calc R F .
H11D H 0.5120 0.4501 0.5864 0.120 Uiso 1 1 calc R . .
H11E H 0.4522 0.3914 0.5684 0.120 Uiso 1 1 calc R . .
C118 C 0.5925(3) 0.4185(3) 0.5470(3) 0.0730(19) Uani 1 1 d . . .
H11F H 0.6131 0.3950 0.5471 0.109 Uiso 1 1 calc R F .
H11G H 0.6138 0.4532 0.5689 0.109 Uiso 1 1 calc R . .
H11H H 0.5921 0.4323 0.5133 0.109 Uiso 1 1 calc R . .
N11 N 0.2344(3) 0.2185(3) 0.97808(17) 0.0701(15) Uani 1 1 d D C .
N12 N 0.1507(2) 0.0976(2) 0.89772(16) 0.0559(12) Uani 1 1 d . D .
H12B H 0.1117 0.0756 0.9017 0.067 Uiso 1 1 calc R . .
N13 N 0.1467(2) 0.0079(2) 0.8772(2) 0.0661(14) Uani 1 1 d . D .
H13 H 0.1084 -0.0069 0.8837 0.079 Uiso 1 1 calc R . .
N14 N 0.4372(3) 0.3188(3) 0.46041(18) 0.0743(16) Uani 1 1 d . E .
N15 N 0.5180(2) 0.2797(3) 0.54603(18) 0.0616(13) Uani 1 1 d . F .
H15A H 0.5572 0.2962 0.5448 0.074 Uiso 1 1 calc R . .
N16 N 0.5201(2) 0.1941(2) 0.5655(2) 0.0649(14) Uani 1 1 d . F .
H16 H 0.5585 0.2161 0.5590 0.078 Uiso 1 1 calc R . .
C71 C 0.1811(3) 0.1797(4) 0.9593(2) 0.0746(19) Uani 0.532(19) 1 d PDU C 1
O11 O 0.1344(6) 0.1424(8) 0.9870(6) 0.075(3) Uani 0.532(19) 1 d PDU C 1
C71A C 0.1811(3) 0.1797(4) 0.9593(2) 0.0746(19) Uani 0.468(19) 1 d PD C 2
O11A O 0.1306(7) 0.1672(10) 0.9800(7) 0.075(3) Uani 0.468(19) 1 d PD C 2
O12 O 0.2046(2) 0.1950(2) 0.79807(15) 0.0751(13) Uani 1 1 d . D .
O13 O 0.1683(3) 0.1536(2) 0.72361(17) 0.0876(15) Uani 1 1 d . D .
O14 O 0.4699(2) 0.3267(2) 0.63976(14) 0.0717(10) Uani 1 1 d . D .
O15 O 0.5065(3) 0.3247(3) 0.71684(18) 0.0892(15) Uani 1 1 d . . .
C92 C 0.4911(3) 0.3283(3) 0.4806(2) 0.0732(18) Uani 0.50(3) 1 d PDU E 1
O16 O 0.5369(9) 0.3340(14) 0.4580(9) 0.071(4) Uani 0.50(3) 1 d PDU E 1
C92A C 0.4911(3) 0.3283(3) 0.4806(2) 0.0732(18) Uani 0.50(3) 1 d PD E 2
O16A O 0.5349(10) 0.3520(13) 0.4512(9) 0.071(4) Uani 0.50(3) 1 d PD E 2
C80 C 0.2728(5) -0.0876(5) 0.8753(4) 0.105(2) Uani 0.64(2) 1 d PDU D 1
F22 F 0.3275(4) -0.0376(5) 0.8589(5) 0.105(2) Uani 0.64(2) 1 d PDU D 1
F23 F 0.2778(8) -0.1372(6) 0.8586(7) 0.136(4) Uani 0.64(2) 1 d PDU D 1
F24 F 0.2818(13) -0.0833(10) 0.9267(4) 0.121(4) Uani 0.64(2) 1 d PDU D 1
C80A C 0.2728(5) -0.0876(5) 0.8753(4) 0.105(2) Uani 0.36(2) 1 d PD D 2
F22A F 0.3326(7) -0.0569(10) 0.8563(11) 0.105(2) Uani 0.36(2) 1 d PD D 2
F23A F 0.2545(13) -0.1497(7) 0.8791(13) 0.136(4) Uani 0.36(2) 1 d PD D 2
F24A F 0.285(2) -0.0681(19) 0.9255(6) 0.121(4) Uani 0.36(2) 1 d PD D 2
F25 F 0.0586(3) -0.1482(4) 0.7442(3) 0.174(3) Uani 1 1 d . . .
F26 F 0.0916(3) -0.2079(2) 0.7569(2) 0.1213(18) Uani 1 1 d . . .
F27 F 0.1415(3) -0.1309(3) 0.7098(2) 0.135(2) Uani 1 1 d . . .
C101 C 0.5562(5) 0.0709(6) 0.6918(4) 0.110(3) Uani 1 1 d . F .
F29 F 0.5218(3) 0.0557(3) 0.73278(19) 0.1270(19) Uani 1 1 d . . .
F30 F 0.6010(3) 0.1226(3) 0.7036(2) 0.148(2) Uani 1 1 d . . .
F31 F 0.5716(3) 0.0295(3) 0.6840(2) 0.1259(19) Uani 1 1 d . . .
S3 S 0.25807(8) 0.10460(9) 0.88515(7) 0.0723(5) Uani 1 1 d . D .
S4 S 0.40833(7) 0.17951(8) 0.55049(6) 0.0684(4) Uani 1 1 d . F .
N201 N 0.6603(3) 0.3397(3) 0.3930(2) 0.0710(13) Uani 0.561(6) 1 d PU G 1
C201 C 0.7143(7) 0.3396(7) 0.3732(6) 0.087(3) Uani 0.561(6) 1 d PU G 1
H20M H 0.7163 0.3054 0.3868 0.131 Uiso 0.561(6) 1 calc PR G 1
H20N H 0.7504 0.3770 0.3825 0.131 Uiso 0.561(6) 1 calc PR G 1
H20O H 0.7116 0.3364 0.3371 0.131 Uiso 0.561(6) 1 calc PR G 1
C202 C 0.6069(7) 0.2847(6) 0.3788(5) 0.095(3) Uani 0.561(6) 1 d PU G 1
H20P H 0.5834 0.2938 0.3556 0.142 Uiso 0.561(6) 1 calc PR G 1
H20Q H 0.5828 0.2652 0.4082 0.142 Uiso 0.561(6) 1 calc PR G 1
H20R H 0.6186 0.2577 0.3630 0.142 Uiso 0.561(6) 1 calc PR G 1
C203 C 0.6635(7) 0.3314(7) 0.4538(5) 0.090(3) Uani 0.561(6) 1 d PU G 1
H20S H 0.6321 0.2911 0.4635 0.136 Uiso 0.561(6) 1 calc PR G 1
H20T H 0.6575 0.3615 0.4711 0.136 Uiso 0.561(6) 1 calc PR G 1
H20U H 0.7029 0.3369 0.4625 0.136 Uiso 0.561(6) 1 calc PR G 1
C204 C 0.6572(7) 0.3910(6) 0.3785(5) 0.082(3) Uani 0.561(6) 1 d PU G 1
H20V H 0.6928 0.4272 0.3907 0.122 Uiso 0.561(6) 1 calc PR G 1
H20W H 0.6210 0.3888 0.3925 0.122 Uiso 0.561(6) 1 calc PR G 1
H20X H 0.6558 0.3924 0.3424 0.122 Uiso 0.561(6) 1 calc PR G 1
Cl1 Cl 0.65621(10) 0.31134(11) 0.57391(9) 0.0632(5) Uani 0.697(3) 1 d P H 1
N301 N 0.6603(3) 0.3397(3) 0.3930(2) 0.0710(13) Uani 0.439(6) 1 d P G 2
C301 C 0.7186(7) 0.3779(7) 0.3590(6) 0.087(3) Uani 0.439(6) 1 d PD G 2
H30C H 0.7080 0.3672 0.3242 0.131 Uiso 0.439(6) 1 calc PR G 2
H30D H 0.7501 0.3690 0.3686 0.131 Uiso 0.439(6) 1 calc PR G 2
H30E H 0.7333 0.4209 0.3636 0.131 Uiso 0.439(6) 1 calc PR G 2
C302 C 0.6085(7) 0.3347(7) 0.3597(6) 0.095(3) Uani 0.439(6) 1 d PD G 2
H30F H 0.6089 0.3730 0.3600 0.142 Uiso 0.439(6) 1 calc PR G 2
H30G H 0.5699 0.3029 0.3723 0.142 Uiso 0.439(6) 1 calc PR G 2
H30H H 0.6142 0.3251 0.3258 0.142 Uiso 0.439(6) 1 calc PR G 2
C303 C 0.6551(8) 0.2912(7) 0.4099(6) 0.090(3) Uani 0.439(6) 1 d PD G 2
H30I H 0.6620 0.2695 0.3832 0.136 Uiso 0.439(6) 1 calc PR G 2
H30J H 0.6146 0.2661 0.4233 0.136 Uiso 0.439(6) 1 calc PR G 2
H30K H 0.6847 0.3005 0.4361 0.136 Uiso 0.439(6) 1 calc PR G 2
C304 C 0.6708(8) 0.3937(7) 0.4289(5) 0.082(3) Uani 0.439(6) 1 d PD G 2
H30L H 0.7138 0.4230 0.4307 0.122 Uiso 0.439(6) 1 calc PR G 2
H30M H 0.6558 0.3778 0.4621 0.122 Uiso 0.439(6) 1 calc PR G 2
H30N H 0.6492 0.4132 0.4160 0.122 Uiso 0.439(6) 1 calc PR G 2
Cl1A Cl 0.6544(2) 0.3111(2) 0.5320(2) 0.0632(5) Uani 0.303(3) 1 d P H 2
N202 N 0.9875(3) 0.9935(3) 0.7259(2) 0.0756(13) Uani 0.541(6) 1 d PU I 1
C205 C 1.0457(6) 1.0532(6) 0.7094(5) 0.096(3) Uani 0.541(6) 1 d PDU I 1
H20A H 1.0703 1.0733 0.7385 0.145 Uiso 0.541(6) 1 calc PR I 1
H20B H 1.0341 1.0799 0.6932 0.145 Uiso 0.541(6) 1 calc PR I 1
H20C H 1.0689 1.0434 0.6863 0.145 Uiso 0.541(6) 1 calc PR I 1
C206 C 0.9946(6) 0.9410(6) 0.7094(5) 0.081(2) Uani 0.541(6) 1 d PDU I 1
H20D H 1.0097 0.9477 0.6754 0.121 Uiso 0.541(6) 1 calc PR I 1
H20E H 0.9556 0.9039 0.7110 0.121 Uiso 0.541(6) 1 calc PR I 1
H20F H 1.0231 0.9375 0.7312 0.121 Uiso 0.541(6) 1 calc PR I 1
C207 C 0.9334(6) 0.9919(6) 0.7129(5) 0.086(2) Uani 0.541(6) 1 d PDU I 1
H20G H 0.9304 1.0233 0.7310 0.129 Uiso 0.541(6) 1 calc PR I 1
H20H H 0.8992 0.9526 0.7215 0.129 Uiso 0.541(6) 1 calc PR I 1
H20I H 0.9332 0.9986 0.6773 0.129 Uiso 0.541(6) 1 calc PR I 1
C208 C 0.9971(6) 0.9970(6) 0.7866(4) 0.080(2) Uani 0.541(6) 1 d PDU I 1
H20J H 1.0065 0.9661 0.7971 0.121 Uiso 0.541(6) 1 calc PR I 1
H20K H 0.9603 0.9903 0.8030 0.121 Uiso 0.541(6) 1 calc PR I 1
H20L H 1.0303 1.0367 0.7957 0.121 Uiso 0.541(6) 1 calc PR I 1
Cl2 Cl 0.01036(10) 0.02202(11) 0.57382(9) 0.0629(5) Uani 0.699(3) 1 d P J 1
N302 N 0.9875(3) 0.9935(3) 0.7259(2) 0.0756(13) Uani 0.459(6) 1 d P I 2
C305 C 1.0168(7) 1.0469(7) 0.6964(6) 0.096(3) Uani 0.459(6) 1 d PD I 2
H30O H 1.0586 1.0575 0.6905 0.145 Uiso 0.459(6) 1 calc PR I 2
H30P H 1.0160 1.0799 0.7139 0.145 Uiso 0.459(6) 1 calc PR I 2
H30Q H 0.9959 1.0399 0.6647 0.145 Uiso 0.459(6) 1 calc PR I 2
C306 C 0.9399(6) 0.9403(7) 0.6931(5) 0.081(2) Uani 0.459(6) 1 d PD I 2
H30R H 0.9078 0.9484 0.6837 0.121 Uiso 0.459(6) 1 calc PR I 2
H30S H 0.9228 0.9028 0.7120 0.121 Uiso 0.459(6) 1 calc PR I 2
H30T H 0.9595 0.9366 0.6633 0.121 Uiso 0.459(6) 1 calc PR I 2
C307 C 1.0190(7) 0.9741(7) 0.7533(6) 0.086(2) Uani 0.459(6) 1 d PD I 2
H30U H 1.0569 0.9849 0.7366 0.129 Uiso 0.459(6) 1 calc PR I 2
H30V H 0.9953 0.9304 0.7571 0.129 Uiso 0.459(6) 1 calc PR I 2
H30W H 1.0275 0.9930 0.7860 0.129 Uiso 0.459(6) 1 calc PR I 2
C308 C 0.9415(7) 1.0039(7) 0.7600(5) 0.080(2) Uani 0.459(6) 1 d PD I 2
H30X H 0.9643 1.0389 0.7814 0.121 Uiso 0.459(6) 1 calc PR I 2
H30Y H 0.9176 0.9683 0.7804 0.121 Uiso 0.459(6) 1 calc PR I 2
H30Z H 0.9147 1.0109 0.7387 0.121 Uiso 0.459(6) 1 calc PR I 2
Cl2A Cl 0.0120(2) 0.0218(2) 0.5318(2) 0.0629(5) Uani 0.301(3) 1 d P J 2

loop_
_atom_site_aniso_label
_atom_site_aniso_U_11
_atom_site_aniso_U_22
_atom_site_aniso_U_33
_atom_site_aniso_U_23
_atom_site_aniso_U_13
_atom_site_aniso_U_12
C1 0.097(8) 0.118(6) 0.043(3) 0.001(4) -0.027(6) 0.042(6)
C2 0.101(8) 0.107(7) 0.046(4) -0.002(4) -0.026(6) 0.030(6)
C3 0.103(6) 0.096(5) 0.050(4) -0.004(4) -0.023(4) 0.023(5)
C4 0.096(5) 0.098(4) 0.053(3) 0.003(3) -0.025(3) 0.028(4)
C5 0.074(5) 0.095(4) 0.039(3) 0.005(3) -0.025(3) 0.019(4)
C6 0.080(4) 0.105(4) 0.040(3) 0.002(3) -0.022(3) 0.031(4)
C7 0.096(5) 0.111(5) 0.039(3) 0.014(3) -0.003(3) 0.044(4)
F1 0.142(10) 0.090(7) 0.048(6) 0.004(5) -0.003(5) 0.025(7)
C1A 0.097(8) 0.118(6) 0.043(3) 0.001(4) -0.027(6) 0.042(6)
C2A 0.101(8) 0.107(7) 0.046(4) -0.002(4) -0.026(6) 0.030(6)
C3A 0.103(6) 0.096(5) 0.050(4) -0.004(4) -0.023(4) 0.023(5)
C4A 0.096(5) 0.098(4) 0.053(3) 0.003(3) -0.025(3) 0.028(4)
C5A 0.074(5) 0.095(4) 0.039(3) 0.005(3) -0.025(3) 0.019(4)
C6A 0.080(4) 0.105(4) 0.040(3) 0.002(3) -0.022(3) 0.031(4)
C7A 0.096(5) 0.111(5) 0.039(3) 0.014(3) -0.003(3) 0.044(4)
F1A 0.142(10) 0.090(7) 0.048(6) 0.004(5) -0.003(5) 0.025(7)
C8 0.137(7) 0.070(5) 0.075(5) 0.026(4) 0.041(5) 0.042(5)
C9 0.088(5) 0.084(5) 0.061(4) 0.016(4) 0.021(4) 0.031(4)
C10 0.056(4) 0.075(4) 0.044(3) 0.004(3) 0.005(3) 0.006(3)
C11 0.063(3) 0.127(5) 0.040(3) 0.009(3) -0.007(2) 0.041(3)
O1 0.063(3) 0.127(5) 0.040(3) 0.009(3) -0.007(2) 0.041(3)
C11A 0.063(3) 0.127(5) 0.040(3) 0.009(3) -0.007(2) 0.041(3)
O1A 0.063(3) 0.127(5) 0.040(3) 0.009(3) -0.007(2) 0.041(3)
C12 0.055(4) 0.074(4) 0.043(3) -0.006(3) -0.001(3) 0.025(3)
C13 0.055(3) 0.077(4) 0.033(3) -0.017(3) -0.004(2) 0.040(3)
C14 0.056(4) 0.065(4) 0.052(3) -0.011(3) 0.007(3) 0.023(3)
C15 0.072(4) 0.082(5) 0.052(4) 0.002(3) 0.006(3) 0.036(4)
C16 0.086(5) 0.087(5) 0.059(4) 0.003(4) 0.006(4) 0.048(4)
C17 0.103(6) 0.071(5) 0.067(4) 0.002(4) 0.007(4) 0.044(4)
C18 0.085(5) 0.065(4) 0.070(5) 0.003(4) 0.008(4) 0.021(4)
C19 0.076(5) 0.077(5) 0.087(5) -0.028(4) 0.001(4) 0.024(4)
C22 0.077(5) 0.113(4) 0.034(3) -0.015(3) -0.013(4) 0.052(4)
C23 0.094(6) 0.110(4) 0.054(3) -0.016(3) -0.019(4) 0.060(4)
C24 0.102(5) 0.126(4) 0.051(3) -0.007(3) -0.022(4) 0.068(4)
C25 0.107(8) 0.123(6) 0.037(3) -0.016(3) -0.019(6) 0.059(7)
C26 0.108(8) 0.105(6) 0.037(3) -0.012(4) -0.011(7) 0.051(6)
C27 0.096(5) 0.102(5) 0.034(3) -0.010(3) -0.002(3) 0.050(4)
C28 0.108(5) 0.106(5) 0.037(3) -0.005(3) 0.001(3) 0.052(4)
F8 0.114(15) 0.136(8) 0.070(4) 0.004(5) -0.030(12) 0.067(11)
C22A 0.077(5) 0.113(4) 0.034(3) -0.015(3) -0.013(4) 0.052(4)
C23A 0.094(6) 0.110(4) 0.054(3) -0.016(3) -0.019(4) 0.060(4)
C24A 0.102(5) 0.126(4) 0.051(3) -0.007(3) -0.022(4) 0.068(4)
C25A 0.107(8) 0.123(6) 0.037(3) -0.016(3) -0.019(6) 0.059(7)
C26A 0.108(8) 0.105(6) 0.037(3) -0.012(4) -0.011(7) 0.051(6)
C27A 0.096(5) 0.102(5) 0.034(3) -0.010(3) -0.002(3) 0.050(4)
C28A 0.108(5) 0.106(5) 0.037(3) -0.005(3) 0.001(3) 0.052(4)
F8A 0.114(15) 0.136(8) 0.070(4) 0.004(5) -0.030(12) 0.067(11)
C29 0.149(6) 0.126(5) 0.063(3) 0.023(3) 0.052(4) 0.090(5)
C30 0.149(6) 0.126(5) 0.063(3) 0.023(3) 0.052(4) 0.090(5)
C31 0.079(5) 0.119(6) 0.043(3) 0.000(4) -0.004(3) 0.056(4)
C32 0.070(4) 0.094(5) 0.031(3) 0.002(3) -0.004(3) 0.030(4)
O6 0.070(4) 0.096(13) 0.039(3) 0.002(5) -0.018(3) 0.010(6)
C32A 0.070(4) 0.094(5) 0.031(3) 0.002(3) -0.004(3) 0.030(4)
O6A 0.070(4) 0.096(13) 0.039(3) 0.002(5) -0.018(3) 0.010(6)
C33 0.045(3) 0.085(4) 0.033(3) -0.004(3) -0.003(2) 0.031(3)
C34 0.063(4) 0.063(4) 0.027(3) -0.003(2) -0.006(2) 0.027(3)
C35 0.066(4) 0.077(5) 0.065(4) -0.003(3) -0.009(3) 0.043(4)
C36 0.065(4) 0.093(5) 0.061(4) 0.025(4) 0.009(3) 0.038(4)
C37 0.079(5) 0.087(5) 0.056(4) 0.000(4) 0.003(3) 0.049(4)
C38 0.090(5) 0.090(5) 0.066(4) -0.012(4) 0.001(4) 0.049(5)
C39 0.082(5) 0.079(5) 0.063(4) -0.001(4) 0.012(4) 0.033(4)
C40 0.066(4) 0.075(5) 0.060(4) 0.000(3) 0.009(3) 0.034(4)
C41 0.091(7) 0.174(10) 0.070(6) 0.004(6) 0.010(5) 0.071(7)
C43 0.060(4) 0.080(4) 0.056(4) 0.015(3) 0.000(3) 0.036(3)
C44 0.069(5) 0.083(5) 0.123(7) 0.024(5) 0.015(4) 0.041(4)
C45 0.101(6) 0.086(5) 0.076(5) -0.017(4) -0.014(4) 0.050(5)
C46 0.078(5) 0.087(5) 0.053(4) -0.009(3) 0.011(3) 0.031(4)
C47 0.092(5) 0.081(5) 0.035(3) 0.011(3) 0.007(3) 0.039(4)
C48 0.091(5) 0.073(4) 0.034(3) -0.002(3) 0.009(3) 0.044(4)
C49 0.090(3) 0.111(4) 0.035(2) -0.005(2) -0.006(2) 0.059(3)
C50 0.090(3) 0.111(4) 0.035(2) -0.005(2) -0.006(2) 0.059(3)
C51 0.105(5) 0.076(4) 0.031(3) -0.004(3) 0.000(3) 0.062(4)
C52 0.106(6) 0.094(5) 0.032(3) 0.001(3) -0.014(3) 0.052(5)
C53 0.110(6) 0.098(5) 0.025(3) -0.004(3) 0.002(3) 0.063(5)
C54 0.091(5) 0.069(4) 0.041(3) 0.003(3) -0.010(3) 0.031(4)
C55 0.070(4) 0.070(4) 0.057(4) -0.006(3) -0.009(3) 0.031(4)
C56 0.094(3) 0.093(3) 0.0394(19) 0.0067(18) -0.0001(18) 0.049(2)
C57 0.087(5) 0.085(5) 0.081(5) 0.002(4) -0.005(4) 0.049(4)
C58 0.080(5) 0.073(5) 0.082(5) 0.018(4) 0.027(4) 0.035(4)
N1 0.089(4) 0.094(4) 0.027(2) 0.006(2) -0.009(2) 0.040(3)
N2 0.039(2) 0.066(3) 0.044(3) -0.010(2) -0.012(2) 0.012(2)
N3 0.050(3) 0.052(3) 0.088(4) -0.013(3) 0.007(3) 0.014(3)
N4 0.085(4) 0.083(4) 0.031(2) -0.003(2) -0.003(2) 0.037(3)
N5 0.037(3) 0.083(4) 0.055(3) 0.009(3) 0.000(2) 0.022(3)
N6 0.042(3) 0.068(3) 0.085(4) -0.001(3) -0.009(3) 0.025(3)
O2 0.100(4) 0.099(3) 0.040(2) -0.010(2) -0.008(2) 0.054(3)
O3 0.112(4) 0.101(4) 0.043(2) -0.007(2) 0.008(3) 0.047(3)
O4 0.094(3) 0.093(3) 0.0394(19) 0.0067(18) -0.0001(18) 0.049(2)
O5 0.105(4) 0.117(4) 0.054(3) 0.029(3) 0.025(3) 0.068(3)
C20 0.123(4) 0.138(4) 0.104(3) 0.037(4) 0.022(3) 0.090(4)
F2 0.131(5) 0.131(6) 0.092(3) 0.013(4) 0.034(3) 0.097(7)
F3 0.120(4) 0.141(6) 0.121(5) 0.058(5) 0.013(3) 0.089(5)
F4 0.129(6) 0.144(4) 0.118(7) 0.033(4) 0.035(5) 0.099(4)
C20A 0.123(4) 0.138(4) 0.104(3) 0.037(4) 0.022(3) 0.090(4)
F2A 0.131(5) 0.131(6) 0.092(3) 0.013(4) 0.034(3) 0.097(7)
F3A 0.120(4) 0.141(6) 0.121(5) 0.058(5) 0.013(3) 0.089(5)
F4A 0.129(6) 0.144(4) 0.118(7) 0.033(4) 0.035(5) 0.099(4)
C21 0.120(6) 0.094(4) 0.066(5) -0.009(5) 0.027(4) 0.045(5)
F5 0.102(5) 0.105(4) 0.072(3) 0.006(3) 0.027(3) 0.034(4)
F6 0.107(5) 0.134(6) 0.098(5) 0.041(4) 0.042(4) 0.053(4)
F7 0.141(5) 0.082(3) 0.078(6) 0.010(3) 0.038(4) 0.031(3)
C21A 0.120(6) 0.094(4) 0.066(5) -0.009(5) 0.027(4) 0.045(5)
F5A 0.102(5) 0.105(4) 0.072(3) 0.006(3) 0.027(3) 0.034(4)
F6A 0.107(5) 0.134(6) 0.098(5) 0.041(4) 0.042(4) 0.053(4)
F7A 0.141(5) 0.082(3) 0.078(6) 0.010(3) 0.038(4) 0.031(3)
F9 0.114(4) 0.189(6) 0.131(5) -0.024(4) 0.053(4) 0.062(5)
F10 0.142(5) 0.175(5) 0.114(4) 0.005(4) 0.029(3) 0.125(5)
F11 0.179(6) 0.182(6) 0.068(3) -0.013(3) 0.008(3) 0.119(5)
C42 0.105(4) 0.087(3) 0.108(3) -0.005(4) 0.026(4) 0.044(3)
F12 0.131(5) 0.085(3) 0.139(5) -0.002(3) 0.043(4) 0.047(3)
F13 0.113(4) 0.086(3) 0.103(3) 0.001(3) 0.028(3) 0.025(3)
F14 0.096(3) 0.103(4) 0.120(4) -0.002(3) 0.023(3) 0.036(3)
C42A 0.105(4) 0.087(3) 0.108(3) -0.005(4) 0.026(4) 0.044(3)
F12A 0.131(5) 0.085(3) 0.139(5) -0.002(3) 0.043(4) 0.047(3)
F13A 0.113(4) 0.086(3) 0.103(3) 0.001(3) 0.028(3) 0.025(3)
F14A 0.096(3) 0.103(4) 0.120(4) -0.002(3) 0.023(3) 0.036(3)
S1 0.0555(9) 0.0843(12) 0.0652(10) 0.0102(8) -0.0006(8) 0.0261(9)
S2 0.0532(9) 0.0803(11) 0.0618(9) -0.0090(8) 0.0006(7) 0.0259(8)
C61 0.090(7) 0.125(6) 0.043(3) 0.006(4) 0.028(5) 0.049(5)
C62 0.100(8) 0.113(7) 0.048(4) 0.008(4) 0.027(5) 0.036(6)
C63 0.104(6) 0.093(5) 0.047(4) 0.008(3) 0.018(4) 0.022(4)
C64 0.093(5) 0.097(4) 0.053(3) 0.002(3) 0.023(3) 0.029(4)
C65 0.073(5) 0.095(5) 0.035(3) -0.001(3) 0.024(3) 0.022(4)
C66 0.079(4) 0.105(4) 0.038(3) 0.000(3) 0.022(3) 0.034(3)
C67 0.091(5) 0.114(5) 0.039(3) -0.008(3) -0.001(3) 0.048(4)
F21 0.131(10) 0.094(7) 0.057(5) 0.011(5) 0.016(5) 0.026(6)
C61A 0.090(7) 0.125(6) 0.043(3) 0.006(4) 0.028(5) 0.049(5)
C62A 0.100(8) 0.113(7) 0.048(4) 0.008(4) 0.027(5) 0.036(6)
C63A 0.104(6) 0.093(5) 0.047(4) 0.008(3) 0.018(4) 0.022(4)
C64A 0.093(5) 0.097(4) 0.053(3) 0.002(3) 0.023(3) 0.029(4)
C65A 0.073(5) 0.095(5) 0.035(3) -0.001(3) 0.024(3) 0.022(4)
C66A 0.079(4) 0.105(4) 0.038(3) 0.000(3) 0.022(3) 0.034(3)
C67A 0.091(5) 0.114(5) 0.039(3) -0.008(3) -0.001(3) 0.048(4)
F21A 0.131(10) 0.094(7) 0.057(5) 0.011(5) 0.016(5) 0.026(6)
C68 0.132(7) 0.094(6) 0.062(5) -0.019(4) -0.031(5) 0.052(6)
C69 0.084(5) 0.095(5) 0.056(4) -0.021(4) -0.024(4) 0.038(4)
C70 0.069(4) 0.073(4) 0.042(3) -0.005(3) -0.008(3) 0.007(3)
C72 0.055(4) 0.071(4) 0.043(3) 0.010(3) 0.006(3) 0.021(3)
C73 0.049(3) 0.070(4) 0.036(3) 0.016(3) 0.002(2) 0.030(3)
C74 0.047(3) 0.067(4) 0.051(3) 0.007(3) -0.007(3) 0.020(3)
C75 0.069(4) 0.078(4) 0.056(4) -0.003(3) -0.014(3) 0.034(4)
C76 0.086(5) 0.097(5) 0.063(4) -0.009(4) -0.011(4) 0.056(4)
C77 0.096(5) 0.074(5) 0.058(4) -0.004(3) -0.009(4) 0.036(4)
C78 0.089(5) 0.078(5) 0.065(4) -0.005(4) -0.003(4) 0.031(4)
C79 0.083(5) 0.068(5) 0.080(5) 0.022(4) -0.001(4) 0.022(4)
C81 0.140(9) 0.108(8) 0.081(6) -0.014(5) -0.048(6) 0.053(7)
C82 0.087(6) 0.114(4) 0.039(3) 0.018(3) 0.019(3) 0.056(4)
C83 0.095(5) 0.112(4) 0.057(3) 0.013(3) 0.019(4) 0.058(4)
C84 0.097(6) 0.126(5) 0.055(3) 0.004(3) 0.018(4) 0.064(5)
C85 0.109(8) 0.119(6) 0.041(3) 0.014(4) 0.022(6) 0.053(6)
C86 0.116(8) 0.102(6) 0.036(3) 0.009(4) 0.006(6) 0.047(6)
C87 0.098(5) 0.106(4) 0.034(2) 0.010(3) 0.002(3) 0.053(4)
C88 0.109(5) 0.115(5) 0.038(3) 0.003(3) -0.004(3) 0.061(4)
F28 0.110(12) 0.129(7) 0.074(3) 0.001(5) 0.042(9) 0.058(8)
C82A 0.087(6) 0.114(4) 0.039(3) 0.018(3) 0.019(3) 0.056(4)
C83A 0.095(5) 0.112(4) 0.057(3) 0.013(3) 0.019(4) 0.058(4)
C84A 0.097(6) 0.126(5) 0.055(3) 0.004(3) 0.018(4) 0.064(5)
C85A 0.109(8) 0.119(6) 0.041(3) 0.014(4) 0.022(6) 0.053(6)
C86A 0.116(8) 0.102(6) 0.036(3) 0.009(4) 0.006(6) 0.047(6)
C87A 0.098(5) 0.106(4) 0.034(2) 0.010(3) 0.002(3) 0.053(4)
C88A 0.109(5) 0.115(5) 0.038(3) 0.003(3) -0.004(3) 0.061(4)
F28A 0.110(12) 0.129(7) 0.074(3) 0.001(5) 0.042(9) 0.058(8)
C89 0.157(9) 0.104(6) 0.086(6) -0.018(5) -0.064(6) 0.084(6)
C90 0.127(7) 0.149(8) 0.053(4) -0.021(5) -0.029(4) 0.097(7)
C91 0.080(5) 0.117(6) 0.050(4) 0.002(4) 0.005(3) 0.060(5)
C93 0.045(3) 0.078(4) 0.032(3) 0.007(3) 0.009(2) 0.025(3)
C94 0.068(4) 0.058(4) 0.031(3) -0.003(2) 0.004(3) 0.026(3)
C95 0.060(4) 0.085(5) 0.066(4) -0.001(4) 0.009(3) 0.040(4)
C96 0.069(4) 0.087(5) 0.059(4) -0.019(4) -0.010(3) 0.039(4)
C97 0.073(5) 0.086(5) 0.063(4) -0.010(4) -0.006(3) 0.043(4)
C98 0.094(6) 0.092(5) 0.073(5) 0.021(4) 0.002(4) 0.055(5)
C99 0.083(5) 0.067(4) 0.073(5) 0.000(4) -0.003(4) 0.036(4)
C100 0.067(4) 0.071(4) 0.062(4) -0.001(3) -0.010(3) 0.031(4)
C102 0.098(4) 0.082(4) 0.116(4) 0.017(4) -0.025(3) 0.032(3)
F32 0.102(6) 0.090(3) 0.101(3) -0.008(3) -0.028(3) 0.037(4)
F33 0.099(3) 0.094(5) 0.120(4) 0.027(4) -0.020(3) 0.026(4)
F34 0.116(5) 0.073(3) 0.133(6) 0.015(4) -0.026(4) 0.033(4)
C152 0.098(4) 0.082(4) 0.116(4) 0.017(4) -0.025(3) 0.032(3)
F32A 0.102(6) 0.090(3) 0.101(3) -0.008(3) -0.028(3) 0.037(4)
F33A 0.099(3) 0.094(5) 0.120(4) 0.027(4) -0.020(3) 0.026(4)
F34A 0.116(5) 0.073(3) 0.133(6) 0.015(4) -0.026(4) 0.033(4)
C103 0.055(4) 0.083(5) 0.055(4) -0.010(3) 0.005(3) 0.037(3)
C104 0.077(5) 0.083(5) 0.101(6) -0.024(4) -0.017(4) 0.044(4)
C105 0.093(5) 0.093(6) 0.076(5) 0.008(4) 0.010(4) 0.056(5)
C106 0.074(5) 0.091(5) 0.054(4) 0.009(3) -0.013(3) 0.034(4)
C107 0.092(5) 0.087(5) 0.034(3) -0.006(3) -0.011(3) 0.044(4)
C108 0.075(4) 0.080(4) 0.039(3) 0.001(3) -0.001(3) 0.042(4)
C109 0.100(5) 0.117(6) 0.025(3) 0.000(3) -0.006(3) 0.064(5)
C110 0.062(4) 0.103(5) 0.045(3) 0.004(3) 0.007(3) 0.041(4)
C111 0.096(5) 0.078(4) 0.028(3) 0.006(3) 0.001(3) 0.052(4)
C112 0.098(6) 0.091(5) 0.035(3) -0.001(3) 0.006(3) 0.050(4)
C113 0.100(6) 0.097(5) 0.026(3) 0.004(3) -0.007(3) 0.055(5)
C114 0.082(5) 0.067(4) 0.043(3) -0.002(3) 0.008(3) 0.027(4)
C115 0.088(3) 0.096(3) 0.0362(18) -0.0046(17) 0.0019(17) 0.050(2)
C116 0.073(4) 0.072(4) 0.056(4) 0.008(3) 0.013(3) 0.032(4)
C117 0.085(5) 0.093(5) 0.068(4) 0.000(4) 0.002(4) 0.048(4)
C118 0.077(5) 0.065(4) 0.075(4) -0.010(3) -0.024(4) 0.035(4)
N11 0.087(4) 0.095(4) 0.028(2) -0.006(2) 0.006(3) 0.046(3)
N12 0.037(2) 0.072(3) 0.042(2) 0.012(2) 0.0102(19) 0.015(2)
N13 0.048(3) 0.061(3) 0.079(4) 0.012(3) -0.011(3) 0.020(3)
N14 0.096(4) 0.087(4) 0.034(3) 0.004(2) 0.004(3) 0.041(3)
N15 0.037(3) 0.078(4) 0.059(3) -0.005(3) 0.004(2) 0.021(3)
N16 0.041(3) 0.067(3) 0.083(4) 0.007(3) 0.010(2) 0.024(3)
C71 0.068(4) 0.109(5) 0.038(3) -0.007(3) 0.006(3) 0.038(4)
O11 0.071(4) 0.112(9) 0.051(5) -0.013(6) 0.015(3) 0.053(5)
C71A 0.068(4) 0.109(5) 0.038(3) -0.007(3) 0.006(3) 0.038(4)
O11A 0.071(4) 0.112(9) 0.051(5) -0.013(6) 0.015(3) 0.053(5)
O12 0.102(4) 0.097(3) 0.037(2) 0.011(2) 0.007(2) 0.058(3)
O13 0.106(4) 0.096(4) 0.044(2) 0.007(2) -0.008(3) 0.039(3)
O14 0.088(3) 0.096(3) 0.0362(18) -0.0046(17) 0.0019(17) 0.050(2)
O15 0.105(4) 0.125(4) 0.055(3) -0.022(3) -0.025(3) 0.071(3)
C92 0.074(4) 0.097(5) 0.029(3) 0.003(3) 0.001(3) 0.028(4)
O16 0.072(3) 0.088(12) 0.032(5) 0.035(5) 0.016(3) 0.023(5)
C92A 0.074(4) 0.097(5) 0.029(3) 0.003(3) 0.001(3) 0.028(4)
O16A 0.072(3) 0.088(12) 0.032(5) 0.035(5) 0.016(3) 0.023(5)
C80 0.119(5) 0.136(6) 0.094(4) -0.026(5) -0.017(5) 0.089(4)
F22 0.104(4) 0.132(5) 0.128(4) -0.028(5) 0.004(3) 0.094(4)
F23 0.133(10) 0.139(5) 0.181(11) -0.050(6) -0.049(7) 0.101(6)
F24 0.134(5) 0.170(10) 0.093(3) -0.004(3) -0.039(3) 0.101(7)
C80A 0.119(5) 0.136(6) 0.094(4) -0.026(5) -0.017(5) 0.089(4)
F22A 0.104(4) 0.132(5) 0.128(4) -0.028(5) 0.004(3) 0.094(4)
F23A 0.133(10) 0.139(5) 0.181(11) -0.050(6) -0.049(7) 0.101(6)
F24A 0.134(5) 0.170(10) 0.093(3) -0.004(3) -0.039(3) 0.101(7)
F25 0.147(6) 0.203(7) 0.186(7) -0.114(6) -0.096(5) 0.097(6)
F26 0.146(5) 0.077(3) 0.103(4) -0.010(3) -0.029(3) 0.027(3)
F27 0.199(6) 0.127(4) 0.078(3) -0.021(3) -0.040(4) 0.080(4)
C101 0.096(7) 0.168(10) 0.073(6) -0.009(6) -0.008(5) 0.071(8)
F29 0.167(5) 0.177(5) 0.068(3) 0.014(3) -0.009(3) 0.109(5)
F30 0.119(4) 0.175(6) 0.125(5) 0.013(4) -0.063(4) 0.056(4)
F31 0.141(5) 0.175(5) 0.121(4) -0.009(4) -0.029(3) 0.123(5)
S3 0.0572(9) 0.0859(12) 0.0642(10) -0.0096(8) 0.0017(8) 0.0286(9)
S4 0.0535(9) 0.0814(11) 0.0602(9) 0.0083(8) -0.0007(7) 0.0261(8)
N201 0.075(3) 0.075(3) 0.070(3) 0.008(3) 0.007(3) 0.043(3)
C201 0.096(5) 0.083(8) 0.091(7) 0.018(6) 0.027(5) 0.051(6)
C202 0.099(5) 0.075(5) 0.069(6) 0.021(5) 0.012(5) 0.014(5)
C203 0.099(7) 0.105(8) 0.068(4) 0.011(5) -0.003(4) 0.052(6)
C204 0.123(8) 0.079(5) 0.057(5) -0.006(4) 0.007(5) 0.061(5)
Cl1 0.0579(11) 0.0738(13) 0.0631(11) -0.0083(11) -0.0013(10) 0.0369(10)
N301 0.075(3) 0.075(3) 0.070(3) 0.008(3) 0.007(3) 0.043(3)
C301 0.096(5) 0.083(8) 0.091(7) 0.018(6) 0.027(5) 0.051(6)
C302 0.099(5) 0.075(5) 0.069(6) 0.021(5) 0.012(5) 0.014(5)
C303 0.099(7) 0.105(8) 0.068(4) 0.011(5) -0.003(4) 0.052(6)
C304 0.123(8) 0.079(5) 0.057(5) -0.006(4) 0.007(5) 0.061(5)
Cl1A 0.0579(11) 0.0738(13) 0.0631(11) -0.0083(11) -0.0013(10) 0.0369(10)
N202 0.078(3) 0.084(3) 0.062(3) 0.009(2) 0.000(2) 0.038(3)
C205 0.099(5) 0.099(4) 0.053(5) 0.017(4) -0.003(5) 0.021(5)
C206 0.083(5) 0.102(4) 0.068(4) 0.012(4) 0.005(4) 0.054(4)
C207 0.094(4) 0.099(6) 0.079(5) -0.005(5) -0.010(4) 0.058(4)
C208 0.084(5) 0.084(5) 0.059(3) 0.016(3) 0.003(3) 0.031(4)
Cl2 0.0568(11) 0.0722(13) 0.0641(11) 0.0085(11) 0.0014(10) 0.0354(10)
N302 0.078(3) 0.084(3) 0.062(3) 0.009(2) 0.000(2) 0.038(3)
C305 0.099(5) 0.099(4) 0.053(5) 0.017(4) -0.003(5) 0.021(5)
C306 0.083(5) 0.102(4) 0.068(4) 0.012(4) 0.005(4) 0.054(4)
C307 0.094(4) 0.099(6) 0.079(5) -0.005(5) -0.010(4) 0.058(4)
C308 0.084(5) 0.084(5) 0.059(3) 0.016(3) 0.003(3) 0.031(4)
Cl2A 0.0568(11) 0.0722(13) 0.0641(11) 0.0085(11) 0.0014(10) 0.0354(10)

loop_
_atom_type_symbol
_atom_type_description
_atom_type_scat_dispersion_real
_atom_type_scat_dispersion_imag
_atom_type_scat_source
C C 0.0181 0.0091 'International Tables Vol C Tables 4.2.6.8 and 6.1.1.4'
H H 0.0000 0.0000 'International Tables Vol C Tables 4.2.6.8 and 6.1.1.4'
Cl Cl 0.3639 0.7018 'International Tables Vol C Tables 4.2.6.8 and 6.1.1.4'
F F 0.0727 0.0534 'International Tables Vol C Tables 4.2.6.8 and 6.1.1.4'
N N 0.0311 0.0180 'International Tables Vol C Tables 4.2.6.8 and 6.1.1.4'
O O 0.0492 0.0322 'International Tables Vol C Tables 4.2.6.8 and 6.1.1.4'
S S 0.3331 0.5567 'International Tables Vol C Tables 4.2.6.8 and 6.1.1.4'

loop_
_geom_angle_atom_site_label_1
_geom_angle_atom_site_label_2
_geom_angle_atom_site_label_3
_geom_angle
C2 C1 C6 120.0
C2 C1 H1 120.0
C6 C1 H1 120.0
C3 C2 C1 120.0
C3 C2 H2 120.0
C1 C2 H2 120.0
F1 C3 C2 121.3(13)
F1 C3 C4 118.7(13)
C2 C3 C4 120.0
C3 C4 C5 120.0
C3 C4 H4 120.0
C5 C4 H4 120.0
C6 C5 C4 120.0
C6 C5 H5 120.0
C4 C5 H5 120.0
C5 C6 C1 120.0
C5 C6 C7 121.2(12)
C1 C6 C7 118.7(12)
C6 C7 N1 112.1(9)
C6 C7 C8 115.4(9)
N1 C7 C8 99.0(6)
C6 C7 H7 110.0
N1 C7 H7 110.0
C8 C7 H7 110.0
C2A C1A C6A 120.0
C2A C1A H1A 120.0
C6A C1A H1A 120.0
C3A C2A C1A 120.0
C3A C2A H2A 120.0
C1A C2A H2A 120.0
F1A C3A C4A 124(2)
F1A C3A C2A 116(2)
C4A C3A C2A 120.0
C3A C4A C5A 120.0
C3A C4A H4A 120.0
C5A C4A H4A 120.0
C4A C5A C6A 120.0
C4A C5A H5A 120.0
C6A C5A H5A 120.0
C5A C6A C1A 120.0
C9 C8 C7 102.8(6)
C9 C8 H8AA 111.2
C7 C8 H8AA 111.2
C9 C8 H8AB 111.2
C7 C8 H8AB 111.2
H8AA C8 H8AB 109.1
C9 C8 H8BC 111.2
C7 C8 H8BC 111.2
H8AB C8 H8BC 109.1
C9 C8 H8BD 111.2
C7 C8 H8BD 111.2
H8AA C8 H8BD 109.1
H8BC C8 H8BD 109.1
C10 C9 C8 102.6(6)
C10 C9 H9A 111.2
C8 C9 H9A 111.2
C10 C9 H9B 111.2
C8 C9 H9B 111.2
H9A C9 H9B 109.2
N1 C10 C9 101.7(5)
N1 C10 H10A 111.4
C9 C10 H10A 111.4
N1 C10 H10B 111.4
C9 C10 H10B 111.4
H10A C10 H10B 109.3
O1 C11 N1 127.3(9)
O1 C11 C12 113.7(9)
N1 C11 C12 116.7(5)
N2 C12 C43 112.2(5)
N2 C12 C11 109.0(5)
C43 C12 C11 110.4(5)
N2 C12 H12 108.4
C43 C12 H12 108.4
C11 C12 H12 108.4
N2 C12 H12A 108.4
C43 C12 H12A 108.4
C11 C12 H12A 108.4
N2 C13 N3 114.3(5)
N2 C13 S1 123.3(5)
N3 C13 S1 122.3(5)
N3 C14 C19 120.3(6)
N3 C14 C15 122.6(6)
C19 C14 C15 116.9(7)
C14 C15 C16 119.9(6)
C14 C15 H15 120.1
C16 C15 H15 120.1
C17 C16 C20 120.5(7)
C17 C16 C15 121.2(7)
C20 C16 C15 118.3(7)
C16 C17 C18 118.0(7)
C16 C17 H17 121.0
C18 C17 H17 121.0
C19 C18 C17 121.1(7)
C19 C18 C21 121.3(9)
C17 C18 C21 117.0(8)
C19 C18 C21A 115.6(12)
C17 C18 C21A 122.3(12)
C18 C19 C14 122.6(8)
C18 C19 H19 118.7
C14 C19 H19 118.7
C23 C22 C27 120.0
C23 C22 H22 120.0
C27 C22 H22 120.0
C22 C23 C24 120.0
C22 C23 H23 120.0
C24 C23 H23 120.0
F8 C24 C25 122(3)
F8 C24 C23 117(3)
C25 C24 C23 120.0
C26 C25 C24 120.0
C26 C25 H25 120.0
C24 C25 H25 120.0
C25 C26 C27 120.0
C25 C26 H26 120.0
C27 C26 H26 120.0
C26 C27 C22 120.0
C26 C27 C28 112.5(13)
C22 C27 C28 127.3(13)
N4 C28 C27 110.5(10)
N4 C28 C29 100.2(6)
C27 C28 C29 109.0(9)
N4 C28 H28 112.2
C27 C28 H28 112.2
C29 C28 H28 112.2
C23A C22A C27A 120.0
C23A C22A H22A 120.0
C27A C22A H22A 120.0
C24A C23A C22A 120.0
C24A C23A H23A 120.0
C22A C23A H23A 120.0
F8A C24A C23A 124(3)
F8A C24A C25A 116(3)
C23A C24A C25A 120.0
C24A C25A C26A 120.0
C24A C25A H25A 120.0
C26A C25A H25A 120.0
C27A C26A C25A 120.0
C27A C26A H26A 120.0
C25A C26A H26A 120.0
C26A C27A C22A 120.0
C30 C29 C28 106.2(6)
C30 C29 H29A 110.5
C28 C29 H29A 110.5
C30 C29 H29B 110.5
C28 C29 H29B 110.5
H29A C29 H29B 108.7
C30 C29 H29C 110.5
C28 C29 H29C 110.5
H29B C29 H29C 108.7
C30 C29 H29D 110.5
C28 C29 H29D 110.5
H29A C29 H29D 108.7
H29C C29 H29D 108.7
C29 C30 C31 100.8(7)
C29 C30 H30A 111.6
C31 C30 H30A 111.6
C29 C30 H30B 111.6
C31 C30 H30B 111.6
H30A C30 H30B 109.4
N4 C31 C30 104.9(6)
N4 C31 H31A 110.8
C30 C31 H31A 110.8
N4 C31 H31B 110.8
C30 C31 H31B 110.8
H31A C31 H31B 108.9
O6 C32 N4 121.8(9)
O6 C32 C33 121.2(9)
N4 C32 C33 116.7(5)
N5 C33 C55 110.7(5)
N5 C33 C32 106.6(5)
C55 C33 C32 112.5(5)
N5 C33 H33 105(4)
C55 C33 H33 111(4)
C32 C33 H33 111(4)
N6 C34 N5 112.7(5)
N6 C34 S2 124.9(5)
N5 C34 S2 122.4(5)
C40 C35 C36 117.2(6)
C40 C35 N6 124.1(6)
C36 C35 N6 118.6(6)
C37 C36 C35 121.1(7)
C37 C36 H36 119.5
C35 C36 H36 119.5
C36 C37 C38 121.0(6)
C36 C37 C41 121.0(8)
C38 C37 C41 118.0(8)
C37 C38 C39 118.2(7)
C37 C38 H38 120.9
C39 C38 H38 120.9
C40 C39 C38 120.6(7)
C40 C39 C42 121.4(7)
C38 C39 C42 117.9(7)
C39 C40 C35 121.8(6)
C39 C40 H40 119.1
C35 C40 H40 119.1
F9 C41 F10 111.7(9)
F9 C41 F11 102.3(9)
F10 C41 F11 109.2(10)
F9 C41 C37 112.0(9)
F10 C41 C37 111.8(8)
F11 C41 C37 109.5(8)
C46 C43 C45 109.8(6)
C46 C43 C44 105.9(6)
C45 C43 C44 109.0(6)
C46 C43 C12 107.6(5)
C45 C43 C12 110.1(6)
C44 C43 C12 114.3(6)
C43 C44 H44A 109.5
C43 C44 H44B 109.5
H44A C44 H44B 109.5
C43 C44 H44C 109.5
H44A C44 H44C 109.5
H44B C44 H44C 109.5
C43 C45 H45A 109.5
C43 C45 H45B 109.5
H45A C45 H45B 109.5
C43 C45 H45C 109.5
H45A C45 H45C 109.5
H45B C45 H45C 109.5
O2 C46 C43 109.8(5)
O2 C46 H46A 109.7
C43 C46 H46A 109.7
O2 C46 H46B 109.7
C43 C46 H46B 109.7
H46A C46 H46B 108.2
O3 C47 O2 121.8(7)
O3 C47 C48 128.4(6)
O2 C47 C48 109.8(6)
C49 C48 C47 127.1(6)
C49 C48 C53 116.6(6)
C47 C48 C53 116.3(6)
C48 C49 C50 122.1(6)
C48 C49 H49 119.0
C50 C49 H49 119.0
C51 C50 C49 121.7(7)
C51 C50 H50 119.1
C49 C50 H50 119.1
C50 C51 C52 116.6(7)
C50 C51 C54 120.8(6)
C52 C51 C54 122.6(5)
C53 C52 C51 123.0(6)
C53 C52 H52 118.5
C51 C52 H52 118.5
C52 C53 C48 119.7(6)
C52 C53 H53 120.1
C48 C53 H53 120.1
O5 C54 O4 121.4(7)
O5 C54 C51 123.5(6)
O4 C54 C51 115.0(6)
C33 C55 C58 115.4(6)
C33 C55 C56 107.9(5)
C58 C55 C56 108.8(6)
C33 C55 C57 109.8(6)
C58 C55 C57 108.6(6)
C56 C55 C57 105.9(5)
O4 C56 C55 111.3(5)
O4 C56 H56A 109.4
C55 C56 H56A 109.4
O4 C56 H56B 109.4
C55 C56 H56B 109.4
H56A C56 H56B 108.0
C55 C57 H57A 109.5
C55 C57 H57B 109.5
H57A C57 H57B 109.5
C55 C57 H57C 109.5
H57A C57 H57C 109.5
H57B C57 H57C 109.5
C55 C58 H58A 109.5
C55 C58 H58B 109.5
H58A C58 H58B 109.5
C55 C58 H58C 109.5
H58A C58 H58C 109.5
H58B C58 H58C 109.5
C11 N1 C10 129.4(5)
C11 N1 C7 115.7(5)
C10 N1 C7 114.8(5)
C13 N2 C12 123.7(5)
C13 N2 H2B 118.1
C12 N2 H2B 118.1
C13 N3 C14 129.8(6)
C13 N3 H3 115.1
C14 N3 H3 115.1
C32 N4 C31 128.5(5)
C32 N4 C28 118.9(6)
C31 N4 C28 112.5(6)
C34 N5 C33 124.4(5)
C34 N5 H5B 117.8
C33 N5 H5B 117.8
C34 N6 C35 127.7(5)
C34 N6 H6 116.1
C35 N6 H6 116.1
C47 O2 C46 117.1(6)
C54 O4 C56 120.0(5)
F3 C20 F4 109.8(12)
F3 C20 C16 116.9(14)
F4 C20 C16 113.0(10)
F3 C20 F2 98.3(12)
F4 C20 F2 104.4(10)
C16 C20 F2 113.0(11)
F6 C21 F7 106.1(10)
F6 C21 F5 106.6(8)
F7 C21 F5 103.8(9)
F6 C21 C18 112.7(10)
F7 C21 C18 113.6(8)
F5 C21 C18 113.2(9)
F6A C21A F7A 105.8(18)
F6A C21A F5A 118(2)
F7A C21A F5A 104.6(16)
F6A C21A C18 117.3(18)
F7A C21A C18 104(3)
F5A C21A C18 106.2(19)
F13 C42 F12 111.7(9)
F13 C42 F14 102.1(7)
F12 C42 F14 105.1(8)
F13 C42 C39 113.0(8)
F12 C42 C39 116.4(7)
F14 C42 C39 107.1(8)
C62 C61 C66 120.0
C62 C61 H61 120.0
C66 C61 H61 120.0
C63 C62 C61 120.0
C63 C62 H62 120.0
C61 C62 H62 120.0
F21 C63 C62 119.3(11)
F21 C63 C64 120.7(11)
C62 C63 C64 120.0
C65 C64 C63 120.0
C65 C64 H64 120.0
C63 C64 H64 120.0
C64 C65 C66 120.0
C64 C65 H65 120.0
C66 C65 H65 120.0
C65 C66 C61 120.0
C65 C66 C67 121.1(9)
C61 C66 C67 118.7(9)
C66 C67 N11 110.9(10)
C66 C67 C68 114.9(11)
N11 C67 C68 99.7(7)
C66 C67 H67 110.3
N11 C67 H67 110.3
C68 C67 H67 110.3
C62A C61A C66A 120.0
C62A C61A H61A 120.0
C66A C61A H61A 120.0
C61A C62A C63A 120.0
C61A C62A H62A 120.0
C63A C62A H62A 120.0
F21A C63A C62A 118(2)
F21A C63A C64A 121(2)
C62A C63A C64A 120.0
C65A C64A C63A 120.0
C65A C64A H64A 120.0
C63A C64A H64A 120.0
C66A C65A C64A 120.0
C66A C65A H65A 120.0
C64A C65A H65A 120.0
C65A C66A C61A 120.0
C65A C66A C67A 128.0(17)
C61A C66A C67A 112.0(17)
C66A C67A N11 110.3(17)
C66A C67A C68 109.0(19)
N11 C67A C68 99.7(10)
C66A C67A H67A 112.4
N11 C67A H67A 112.4
C68 C67A H67A 112.4
C69 C68 C67 103.4(8)
C69 C68 C67A 103.3(10)
C69 C68 H68A 111.1
C67 C68 H68A 111.1
C67A C68 H68A 111.4
C69 C68 H68B 111.1
C67 C68 H68B 111.1
C67A C68 H68B 110.9
H68A C68 H68B 109.0
C69 C68 H68C 111.1
C67 C68 H68C 110.8
C67A C68 H68C 111.1
H68B C68 H68C 109.3
C69 C68 H68D 111.1
C67 C68 H68D 111.3
C67A C68 H68D 111.1
H68A C68 H68D 108.8
H68C C68 H68D 109.1
C70 C69 C68 102.9(6)
C70 C69 H69A 111.2
C68 C69 H69A 111.2
C70 C69 H69B 111.2
C68 C69 H69B 111.2
H69A C69 H69B 109.1
N11 C70 C69 102.2(5)
N11 C70 H70A 111.3
C69 C70 H70A 111.3
N11 C70 H70B 111.3
C69 C70 H70B 111.3
H70A C70 H70B 109.2
N12 C72 C71 109.3(5)
N12 C72 C103 112.0(5)
C71 C72 C103 111.4(5)
N12 C72 H72 108.0
C71 C72 H72 108.0
C103 C72 H72 108.0
N12 C72 H72A 108.0
C71 C72 H72A 108.0
C103 C72 H72A 108.0
N12 C73 N13 114.8(5)
N12 C73 S3 123.0(5)
N13 C73 S3 122.1(5)
N13 C74 C79 120.2(6)
N13 C74 C75 122.5(6)
C79 C74 C75 117.2(7)
C74 C75 C76 119.6(6)
C74 C75 H75 120.2
C76 C75 H75 120.2
C77 C76 C80 121.8(7)
C77 C76 C75 121.3(7)
C80 C76 C75 116.9(7)
C76 C77 C78 117.9(7)
C76 C77 H77 121.0
C78 C77 H77 121.0
C79 C78 C77 122.0(7)
C79 C78 C81 119.3(9)
C77 C78 C81 118.5(8)
C78 C79 C74 121.8(8)
C78 C79 H79 119.1
C74 C79 H79 119.1
F25 C81 F26 109.6(10)
F25 C81 F27 105.3(8)
F26 C81 F27 100.4(9)
F25 C81 C78 116.0(10)
F26 C81 C78 113.6(8)
F27 C81 C78 110.5(9)
C83 C82 C87 120.0
C83 C82 H82 120.0
C87 C82 H82 120.0
C82 C83 C84 120.0
C82 C83 H83 120.0
C84 C83 H83 120.0
F28 C84 C85 123(3)
F28 C84 C83 117(3)
C85 C84 C83 120.0
C84 C85 C86 120.0
C84 C85 H85 120.0
C86 C85 H85 120.0
C87 C86 C85 120.0
C87 C86 H86 120.0
C85 C86 H86 120.0
C86 C87 C82 120.0
C86 C87 C88 114.2(15)
C82 C87 C88 125.7(15)
N14 C88 C87 111.2(11)
N14 C88 C89 101.4(6)
C87 C88 C89 107.4(11)
N14 C88 H88 112.1
C87 C88 H88 112.1
C89 C88 H88 112.1
C83A C82A C87A 120.0
C83A C82A H82A 120.0
C87A C82A H82A 120.0
C84A C83A C82A 120.0
C84A C83A H83A 120.0
C82A C83A H83A 120.0
F28A C84A C83A 123.9(16)
F28A C84A C85A 116.1(16)
C83A C84A C85A 120.0
C86A C85A C84A 120.0
C86A C85A H85A 120.0
C84A C85A H85A 120.0
C87A C86A C85A 120.0
C87A C86A H86A 120.0
C85A C86A H86A 120.0
C86A C87A C82A 120.0
C90 C89 C88 104.8(6)
C90 C89 H89A 110.8
C88 C89 H89A 110.8
C90 C89 H89B 110.8
C88 C89 H89B 110.8
H89A C89 H89B 108.9
C90 C89 H89C 110.8
C88 C89 H89C 110.8
H89B C89 H89C 108.9
C90 C89 H89D 110.8
C88 C89 H89D 110.8
H89A C89 H89D 108.9
H89C C89 H89D 108.9
C89 C90 C91 102.4(7)
C89 C90 H90A 111.3
C91 C90 H90A 111.3
C89 C90 H90B 111.3
C91 C90 H90B 111.3
H90A C90 H90B 109.2
N14 C91 C90 104.8(6)
N14 C91 H91A 110.8
C90 C91 H91A 110.8
N14 C91 H91B 110.8
C90 C91 H91B 110.8
H91A C91 H91B 108.9
N15 C93 C116 110.4(5)
N15 C93 C92 106.0(5)
C116 C93 C92 112.4(5)
N15 C93 H93 109.3
C116 C93 H93 109.3
C92 C93 H93 109.3
N15 C93 H93A 109.3
C116 C93 H93A 109.3
C92 C93 H93A 109.3
N15 C94 N16 113.5(6)
N15 C94 S4 122.5(5)
N16 C94 S4 123.9(5)
C100 C95 N16 125.8(6)
C100 C95 C96 116.7(7)
N16 C95 C96 117.3(6)
C97 C96 C95 120.7(7)
C97 C96 H96 119.7
C95 C96 H96 119.7
C96 C97 C98 120.7(6)
C96 C97 C101 121.1(8)
C98 C97 C101 118.2(8)
C97 C98 C99 118.4(7)
C97 C98 H98 120.8
C99 C98 H98 120.8
C100 C99 C98 120.4(7)
C100 C99 C102 120.4(7)
C98 C99 C102 119.2(7)
C99 C100 C95 123.2(7)
C99 C100 H100 118.4
C95 C100 H100 118.4
F32 C102 F34 108.0(17)
F32 C102 F33 90.8(15)
F34 C102 F33 110.1(14)
F32 C102 C99 123.0(15)
F34 C102 C99 109.5(13)
F33 C102 C99 113.8(14)
C106 C103 C105 110.3(6)
C106 C103 C104 106.6(6)
C105 C103 C104 108.6(6)
C106 C103 C72 108.0(5)
C105 C103 C72 109.8(5)
C104 C103 C72 113.5(6)
C103 C104 H10C 109.5
C103 C104 H10D 109.5
H10C C104 H10D 109.5
C103 C104 H10E 109.5
H10C C104 H10E 109.5
H10D C104 H10E 109.5
C103 C105 H10F 109.5
C103 C105 H10G 109.5
H10F C105 H10G 109.5
C103 C105 H10H 109.5
H10F C105 H10H 109.5
H10G C105 H10H 109.5
O12 C106 C103 109.9(5)
O12 C106 H10I 109.7
C103 C106 H10I 109.7
O12 C106 H10J 109.7
C103 C106 H10J 109.7
H10I C106 H10J 108.2
O13 C107 O12 121.4(7)
O13 C107 C108 127.6(6)
O12 C107 C108 111.0(6)
C109 C108 C107 125.2(6)
C109 C108 C113 118.2(6)
C107 C108 C113 116.6(6)
C108 C109 C110 121.1(6)
C108 C109 H109 119.4
C110 C109 H109 119.4
C111 C110 C109 121.0(6)
C111 C110 H110 119.5
C109 C110 H110 119.5
C110 C111 C114 119.5(6)
C110 C111 C112 117.2(6)
C114 C111 C112 123.3(5)
C113 C112 C111 123.8(6)
C113 C112 H112 118.1
C111 C112 H112 118.1
C112 C113 C108 118.5(6)
C112 C113 H113 120.7
C108 C113 H113 120.7
O15 C114 O14 120.5(6)
O15 C114 C111 124.9(6)
O14 C114 C111 114.6(6)
O14 C115 C116 111.3(5)
O14 C115 H11A 109.4
C116 C115 H11A 109.4
O14 C115 H11B 109.4
C116 C115 H11B 109.4
H11A C115 H11B 108.0
C118 C116 C93 116.0(6)
C118 C116 C115 109.3(6)
C93 C116 C115 107.4(5)
C118 C116 C117 108.8(6)
C93 C116 C117 109.0(6)
C115 C116 C117 105.7(5)
C116 C117 H11C 109.5
C116 C117 H11D 109.5
H11C C117 H11D 109.5
C116 C117 H11E 109.5
H11C C117 H11E 109.5
H11D C117 H11E 109.5
C116 C118 H11F 109.5
C116 C118 H11G 109.5
H11F C118 H11G 109.5
C116 C118 H11H 109.5
H11F C118 H11H 109.5
H11G C118 H11H 109.5
C71 N11 C70 129.4(5)
C71 N11 C67 117.0(6)
C70 N11 C67 113.6(6)
C71 N11 C67A 117.0(8)
C70 N11 C67A 113.6(8)
C73 N12 C72 124.2(5)
C73 N12 H12B 117.9
C72 N12 H12B 117.9
C73 N13 C74 131.6(5)
C73 N13 H13 114.2
C74 N13 H13 114.2
C92 N14 C91 129.4(5)
C92 N14 C88 119.2(6)
C91 N14 C88 111.3(6)
C94 N15 C93 125.0(5)
C94 N15 H15A 117.5
C93 N15 H15A 117.5
C94 N16 C95 127.4(5)
C94 N16 H16 116.3
C95 N16 H16 116.3
N11 C71 O11 123.2(9)
N11 C71 C72 118.1(5)
O11 C71 C72 116.0(9)
C107 O12 C106 117.5(5)
C114 O14 C115 119.6(5)
O16 C92 N14 128.1(14)
O16 C92 C93 114.7(13)
N14 C92 C93 116.3(5)
F24 C80 F23 107.5(13)
F24 C80 F22 100.8(12)
F23 C80 F22 102.8(9)
F24 C80 C76 119.5(15)
F23 C80 C76 114.9(10)
F22 C80 C76 109.1(10)
F30 C101 F31 113.3(9)
F30 C101 F29 102.3(9)
F31 C101 F29 108.2(10)
F30 C101 C97 111.7(10)
F31 C101 C97 111.6(8)
F29 C101 C97 109.3(8)
C204 N201 C202 111.8(10)
C204 N201 C201 112.8(9)
C202 N201 C201 109.4(10)
C204 N201 C203 114.9(8)
C202 N201 C203 102.8(8)
C201 N201 C203 104.4(9)
N201 C201 H20M 109.5
N201 C201 H20N 109.5
H20M C201 H20N 109.5
N201 C201 H20O 109.5
H20M C201 H20O 109.5
H20N C201 H20O 109.5
N201 C202 H20P 109.5
N201 C202 H20Q 109.5
H20P C202 H20Q 109.5
N201 C202 H20R 109.5
H20P C202 H20R 109.5
H20Q C202 H20R 109.5
N201 C203 H20S 109.5
N201 C203 H20T 109.5
H20S C203 H20T 109.5
N201 C203 H20U 109.5
H20S C203 H20U 109.5
H20T C203 H20U 109.5
N201 C204 H20V 109.5
N201 C204 H20W 109.5
H20V C204 H20W 109.5
N201 C204 H20X 109.5
H20V C204 H20X 109.5
H20W C204 H20X 109.5
H30C C301 H30D 109.5
H30C C301 H30E 109.5
H30D C301 H30E 109.5
H30F C302 H30G 109.5
H30F C302 H30H 109.5
H30G C302 H30H 109.5
H30I C303 H30J 109.5
H30I C303 H30K 109.5
H30J C303 H30K 109.5
H30L C304 H30M 109.5
H30L C304 H30N 109.5
H30M C304 H30N 109.5
C207 N202 C206 117.0(8)
C207 N202 C205 113.5(8)
C206 N202 C205 107.7(8)
C207 N202 C208 111.5(8)
C206 N202 C208 105.0(7)
C205 N202 C208 100.6(7)
N202 C205 H20A 109.5
N202 C205 H20B 109.5
H20A C205 H20B 109.5
N202 C205 H20C 109.5
H20A C205 H20C 109.5
H20B C205 H20C 109.5
N202 C206 H20D 109.5
N202 C206 H20E 109.5
H20D C206 H20E 109.5
N202 C206 H20F 109.5
H20D C206 H20F 109.5
H20E C206 H20F 109.5
N202 C207 H20G 109.5
N202 C207 H20H 109.5
H20G C207 H20H 109.5
N202 C207 H20I 109.5
H20G C207 H20I 109.5
H20H C207 H20I 109.5
N202 C208 H20J 109.5
N202 C208 H20K 109.5
H20J C208 H20K 109.5
N202 C208 H20L 109.5
H20J C208 H20L 109.5
H20K C208 H20L 109.5
H30O C305 H30P 109.5
H30O C305 H30Q 109.5
H30P C305 H30Q 109.5
H30R C306 H30S 109.5
H30R C306 H30T 109.5
H30S C306 H30T 109.5
H30U C307 H30V 109.5
H30U C307 H30W 109.5
H30V C307 H30W 109.5
H30X C308 H30Y 109.5
H30X C308 H30Z 109.5
H30Y C308 H30Z 109.5

loop_
_geom_bond_atom_site_label_1
_geom_bond_atom_site_label_2
_geom_bond_distance
C1 C2 1.3900
C1 C6 1.3900
C1 H1 0.9300
C2 C3 1.3900
C2 H2 0.9300
C3 F1 1.340(10)
C3 C4 1.3900
C4 C5 1.3900
C4 H4 0.9300
C5 C6 1.3900
C5 H5 0.9300
C6 C7 1.498(15)
C7 N1 1.527(7)
C7 C8 1.548(11)
C7 H7 0.9800
C1A C2A 1.3900
C1A C6A 1.3900
C1A H1A 0.9300
C2A C3A 1.3900
C2A H2A 0.9300
C3A F1A 1.336(14)
C3A C4A 1.3900
C4A C5A 1.3900
C4A H4A 0.9300
C5A C6A 1.3900
C5A H5A 0.9300
C8 C9 1.537(12)
C8 H8AA 0.9700
C8 H8AB 0.9700
C8 H8BC 0.9700
C8 H8BD 0.9700
C9 C10 1.527(9)
C9 H9A 0.9700
C9 H9B 0.9700
C10 N1 1.422(8)
C10 H10A 0.9700
C10 H10B 0.9700
C11 O1 1.271(12)
C11 N1 1.323(9)
C11 C12 1.570(8)
C12 N2 1.432(8)
C12 C43 1.567(9)
C12 H12 0.9800
C12 H12A 0.9800
C13 N2 1.338(7)
C13 N3 1.363(8)
C13 S1 1.667(6)
C14 N3 1.373(9)
C14 C19 1.377(10)
C14 C15 1.396(9)
C15 C16 1.417(10)
C15 H15 0.9300
C16 C17 1.361(10)
C16 C20 1.407(12)
C17 C18 1.384(11)
C17 H17 0.9300
C18 C19 1.360(11)
C18 C21 1.517(12)
C18 C21A 1.557(17)
C19 H19 0.9300
C22 C23 1.3900
C22 C27 1.3900
C22 H22 0.9300
C23 C24 1.3900
C23 H23 0.9300
C24 F8 1.334(12)
C24 C25 1.3900
C25 C26 1.3900
C25 H25 0.9300
C26 C27 1.3900
C26 H26 0.9300
C27 C28 1.52(2)
C28 N4 1.471(8)
C28 C29 1.556(12)
C28 H28 0.9800
C22A C23A 1.3900
C22A C27A 1.3900
C22A H22A 0.9300
C23A C24A 1.3900
C23A H23A 0.9300
C24A F8A 1.334(12)
C24A C25A 1.3900
C25A C26A 1.3900
C25A H25A 0.9300
C26A C27A 1.3900
C26A H26A 0.9300
C29 C30 1.486(13)
C29 H29A 0.9700
C29 H29B 0.9700
C29 H29C 0.9700
C29 H29D 0.9700
C30 C31 1.529(9)
C30 H30A 0.9700
C30 H30B 0.9700
C31 N4 1.450(8)
C31 H31A 0.9700
C31 H31B 0.9700
C32 O6 1.221(10)
C32 N4 1.360(9)
C32 C33 1.543(8)
C33 N5 1.457(8)
C33 C55 1.495(9)
C33 H33 0.99(6)
C34 N6 1.345(8)
C34 N5 1.370(8)
C34 S2 1.677(6)
C35 C40 1.390(9)
C35 C36 1.403(9)
C35 N6 1.424(8)
C36 C37 1.357(10)
C36 H36 0.9300
C37 C38 1.363(10)
C37 C41 1.538(11)
C38 C39 1.419(10)
C38 H38 0.9300
C39 C40 1.330(10)
C39 C42 1.479(11)
C40 H40 0.9300
C41 F9 1.282(12)
C41 F10 1.294(12)
C41 F11 1.311(10)
C43 C46 1.503(9)
C43 C45 1.514(10)
C43 C44 1.531(10)
C44 H44A 0.9600
C44 H44B 0.9600
C44 H44C 0.9600
C45 H45A 0.9600
C45 H45B 0.9600
C45 H45C 0.9600
C46 O2 1.468(8)
C46 H46A 0.9700
C46 H46B 0.9700
C47 O3 1.199(8)
C47 O2 1.325(7)
C47 C48 1.466(10)
C48 C49 1.365(9)
C48 C53 1.476(8)
C49 C50 1.373(10)
C49 H49 0.9300
C50 C51 1.372(8)
C50 H50 0.9300
C51 C52 1.431(10)
C51 C54 1.442(10)
C52 C53 1.310(10)
C52 H52 0.9300
C53 H53 0.9300
C54 O5 1.262(8)
C54 O4 1.320(7)
C55 C58 1.505(10)
C55 C56 1.546(9)
C55 C57 1.574(10)
C56 O4 1.402(8)
C56 H56A 0.9700
C56 H56B 0.9700
C57 H57A 0.9600
C57 H57B 0.9600
C57 H57C 0.9600
C58 H58A 0.9600
C58 H58B 0.9600
C58 H58C 0.9600
N2 H2B 0.8600
N3 H3 0.8600
N5 H5B 0.8600
N6 H6 0.8600
C20 F3 1.385(15)
C20 F4 1.387(13)
C20 F2 1.420(13)
C21 F6 1.289(13)
C21 F7 1.327(12)
C21 F5 1.382(13)
C21A F6A 1.292(19)
C21A F7A 1.322(19)
C21A F5A 1.38(2)
C42 F13 1.289(10)
C42 F12 1.315(10)
C42 F14 1.401(11)
C61 C62 1.3900
C61 C66 1.3900
C61 H61 0.9300
C62 C63 1.3900
C62 H62 0.9300
C63 F21 1.347(9)
C63 C64 1.3900
C64 C65 1.3900
C64 H64 0.9300
C65 C66 1.3900
C65 H65 0.9300
C66 C67 1.510(11)
C67 N11 1.524(10)
C67 C68 1.527(13)
C67 H67 0.9800
C61A C62A 1.3900
C61A C66A 1.3900
C61A H61A 0.9300
C62A C63A 1.3900
C62A H62A 0.9300
C63A F21A 1.348(15)
C63A C64A 1.3900
C64A C65A 1.3900
C64A H64A 0.9300
C65A C66A 1.3900
C65A H65A 0.9300
C66A C67A 1.510(16)
C67A N11 1.524(15)
C67A C68 1.527(18)
C67A H67A 0.9800
C68 C69 1.526(11)
C68 H68A 0.9700
C68 H68B 0.9700
C68 H68C 0.9700
C68 H68D 0.9700
C69 C70 1.510(9)
C69 H69A 0.9700
C69 H69B 0.9700
C70 N11 1.430(8)
C70 H70A 0.9700
C70 H70B 0.9700
C72 N12 1.420(8)
C72 C71 1.566(8)
C72 C103 1.575(9)
C72 H72 0.9800
C72 H72A 0.9800
C73 N12 1.340(7)
C73 N13 1.362(8)
C73 S3 1.662(6)
C74 N13 1.374(8)
C74 C79 1.387(10)
C74 C75 1.394(9)
C75 C76 1.426(10)
C75 H75 0.9300
C76 C77 1.343(9)
C76 C80 1.422(11)
C77 C78 1.393(11)
C77 H77 0.9300
C78 C79 1.343(11)
C78 C81 1.487(11)
C79 H79 0.9300
C81 F25 1.227(12)
C81 F26 1.316(11)
C81 F27 1.432(13)
C82 C83 1.3900
C82 C87 1.3900
C82 H82 0.9300
C83 C84 1.3900
C83 H83 0.9300
C84 F28 1.310(14)
C84 C85 1.3900
C85 C86 1.3900
C85 H85 0.9300
C86 C87 1.3900
C86 H86 0.9300
C87 C88 1.527(14)
C88 N14 1.469(8)
C88 C89 1.553(12)
C88 H88 0.9800
C82A C83A 1.3900
C82A C87A 1.3900
C82A H82A 0.9300
C83A C84A 1.3900
C83A H83A 0.9300
C84A F28A 1.322(10)
C84A C85A 1.3900
C85A C86A 1.3900
C85A H85A 0.9300
C86A C87A 1.3900
C86A H86A 0.9300
C89 C90 1.479(13)
C89 H89A 0.9700
C89 H89B 0.9700
C89 H89C 0.9700
C89 H89D 0.9700
C90 C91 1.500(10)
C90 H90A 0.9700
C90 H90B 0.9700
C91 N14 1.457(9)
C91 H91A 0.9700
C91 H91B 0.9700
C93 N15 1.480(8)
C93 C116 1.499(9)
C93 C92 1.533(7)
C93 H93 0.9800
C93 H93A 0.9800
C94 N15 1.336(8)
C94 N16 1.346(8)
C94 S4 1.685(7)
C95 C100 1.372(9)
C95 N16 1.412(9)
C95 C96 1.426(9)
C96 C97 1.366(10)
C96 H96 0.9300
C97 C98 1.383(10)
C97 C101 1.533(12)
C98 C99 1.407(10)
C98 H98 0.9300
C99 C100 1.336(9)
C99 C102 1.495(11)
C100 H100 0.9300
C102 F32 1.304(16)
C102 F34 1.334(16)
C102 F33 1.440(17)
C103 C106 1.484(9)
C103 C105 1.522(10)
C103 C104 1.528(10)
C104 H10C 0.9600
C104 H10D 0.9600
C104 H10E 0.9600
C105 H10F 0.9600
C105 H10G 0.9600
C105 H10H 0.9600
C106 O12 1.474(8)
C106 H10I 0.9700
C106 H10J 0.9700
C107 O13 1.204(8)
C107 O12 1.325(7)
C107 C108 1.461(10)
C108 C109 1.368(9)
C108 C113 1.466(8)
C109 C110 1.409(10)
C109 H109 0.9300
C110 C111 1.366(8)
C110 H110 0.9300
C111 C114 1.420(9)
C111 C112 1.427(9)
C112 C113 1.324(10)
C112 H112 0.9300
C113 H113 0.9300
C114 O15 1.246(8)
C114 O14 1.348(7)
C115 O14 1.415(8)
C115 C116 1.541(9)
C115 H11A 0.9700
C115 H11B 0.9700
C116 C118 1.472(10)
C116 C117 1.575(10)
C117 H11C 0.9600
C117 H11D 0.9600
C117 H11E 0.9600
C118 H11F 0.9600
C118 H11G 0.9600
C118 H11H 0.9600
N11 C71 1.301(9)
N12 H12B 0.8600
N13 H13 0.8600
N14 C92 1.363(9)
N15 H15A 0.8600
N16 H16 0.8600
C71 O11 1.303(11)
C92 O16 1.244(13)
C80 F24 1.375(13)
C80 F23 1.387(12)
C80 F22 1.392(13)
C101 F30 1.265(12)
C101 F31 1.299(12)
C101 F29 1.322(10)
N201 C204 1.387(13)
N201 C202 1.416(14)
N201 C201 1.459(14)
N201 C203 1.630(14)
C201 H20M 0.9600
C201 H20N 0.9600
C201 H20O 0.9600
C202 H20P 0.9600
C202 H20Q 0.9600
C202 H20R 0.9600
C203 H20S 0.9600
C203 H20T 0.9600
C203 H20U 0.9600
C204 H20V 0.9600
C204 H20W 0.9600
C204 H20X 0.9600
C301 H30C 0.9600
C301 H30D 0.9600
C301 H30E 0.9600
C302 H30F 0.9600
C302 H30G 0.9600
C302 H30H 0.9600
C303 H30I 0.9600
C303 H30J 0.9600
C303 H30K 0.9600
C304 H30L 0.9600
C304 H30M 0.9600
C304 H30N 0.9600
N202 C207 1.387(13)
N202 C206 1.487(13)
N202 C205 1.548(14)
N202 C208 1.622(12)
C205 H20A 0.9600
C205 H20B 0.9600
C205 H20C 0.9600
C206 H20D 0.9600
C206 H20E 0.9600
C206 H20F 0.9600
C207 H20G 0.9600
C207 H20H 0.9600
C207 H20I 0.9600
C208 H20J 0.9600
C208 H20K 0.9600
C208 H20L 0.9600
C305 H30O 0.9600
C305 H30P 0.9600
C305 H30Q 0.9600
C306 H30R 0.9600
C306 H30S 0.9600
C306 H30T 0.9600
C307 H30U 0.9600
C307 H30V 0.9600
C307 H30W 0.9600
C308 H30X 0.9600
C308 H30Y 0.9600
C308 H30Z 0.9600

loop_
_geom_hbond_atom_site_label_D
_geom_hbond_atom_site_label_H
_geom_hbond_atom_site_label_A
_geom_hbond_distance_DH
_geom_hbond_distance_HA
_geom_hbond_distance_DA
_geom_hbond_angle_DHA
_geom_hbond_site_symmetry_A
N12 H12B Cl2 0.86 2.37 3.195(5) 161.4 3
N13 H13 Cl2 0.86 2.47 3.293(6) 159.5 3
N13 H13 Cl2A 0.86 2.47 3.244(7) 149.5 3
N15 H15A Cl1 0.86 2.45 3.246(5) 153.8 .
N15 H15A Cl1A 0.86 2.31 3.141(7) 162.3 .
N16 H16 Cl1 0.86 2.46 3.227(6) 148.4 .

loop_
_geom_torsion_atom_site_label_1
_geom_torsion_atom_site_label_2
_geom_torsion_atom_site_label_3
_geom_torsion_atom_site_label_4
_geom_torsion
C6 C1 C2 C3 0.0
C1 C2 C3 F1 -179.0(12)
C1 C2 C3 C4 0.0
F1 C3 C4 C5 179.1(11)
C2 C3 C4 C5 0.0
C3 C4 C5 C6 0.0
C4 C5 C6 C1 0.0
C4 C5 C6 C7 177.1(12)
C2 C1 C6 C5 0.0
C2 C1 C6 C7 -177.2(12)
C5 C6 C7 N1 26.1(11)
C1 C6 C7 N1 -156.8(9)
C5 C6 C7 C8 -86.2(11)
C1 C6 C7 C8 90.9(12)
C6A C1A C2A C3A 0.0
C1A C2A C3A F1A 176.5(16)
C1A C2A C3A C4A 0.0
F1A C3A C4A C5A -176.2(17)
C2A C3A C4A C5A 0.0
C3A C4A C5A C6A 0.0
C4A C5A C6A C1A 0.0
C2A C1A C6A C5A 0.0
C6 C7 C8 C9 87.2(10)
N1 C7 C8 C9 -32.6(7)
C7 C8 C9 C10 44.2(8)
C8 C9 C10 N1 -36.6(7)
O1 C11 C12 N2 -72.3(15)
N1 C11 C12 N2 123.2(7)
O1 C11 C12 C43 51.3(15)
N1 C11 C12 C43 -113.2(7)
N3 C14 C15 C16 179.5(6)
C19 C14 C15 C16 5.1(10)
C14 C15 C16 C17 -0.9(11)
C14 C15 C16 C20 177.5(8)
C20 C16 C17 C18 178.3(9)
C15 C16 C17 C18 -3.4(11)
C16 C17 C18 C19 3.3(11)
C16 C17 C18 C21 174.8(8)
C16 C17 C18 C21A -164.5(15)
C17 C18 C19 C14 1.2(12)
C21 C18 C19 C14 -170.0(8)
C21A C18 C19 C14 169.7(14)
N3 C14 C19 C18 -179.9(7)
C15 C14 C19 C18 -5.3(10)
C27 C22 C23 C24 0.0
C22 C23 C24 F8 -170(2)
C22 C23 C24 C25 0.0
F8 C24 C25 C26 170(2)
C23 C24 C25 C26 0.0
C24 C25 C26 C27 0.0
C25 C26 C27 C22 0.0
C25 C26 C27 C28 175.8(14)
C23 C22 C27 C26 0.0
C23 C22 C27 C28 -175.1(16)
C26 C27 C28 N4 -169.9(10)
C22 C27 C28 N4 5.5(17)
C26 C27 C28 C29 81.0(12)
C22 C27 C28 C29 -103.6(14)
C27A C22A C23A C24A 0.0
C22A C23A C24A F8A 177(2)
C22A C23A C24A C25A 0.0
F8A C24A C25A C26A -177(2)
C23A C24A C25A C26A 0.0
C24A C25A C26A C27A 0.0
C25A C26A C27A C22A 0.0
C23A C22A C27A C26A 0.0
N4 C28 C29 C30 -31.2(8)
C27 C28 C29 C30 84.7(10)
C28 C29 C30 C31 39.7(8)
C29 C30 C31 N4 -32.6(8)
O6 C32 C33 N5 -44(2)
N4 C32 C33 N5 130.8(6)
O6 C32 C33 C55 77(2)
N4 C32 C33 C55 -107.8(7)
C40 C35 C36 C37 -2.3(10)
N6 C35 C36 C37 -178.8(6)
C35 C36 C37 C38 2.6(11)
C35 C36 C37 C41 -179.0(7)
C36 C37 C38 C39 -1.3(11)
C41 C37 C38 C39 -179.8(7)
C37 C38 C39 C40 -0.2(12)
C37 C38 C39 C42 178.9(8)
C38 C39 C40 C35 0.4(12)
C42 C39 C40 C35 -178.6(8)
C36 C35 C40 C39 0.8(10)
N6 C35 C40 C39 177.1(6)
C36 C37 C41 F9 -4.6(12)
C38 C37 C41 F9 173.9(8)
C36 C37 C41 F10 -130.8(9)
C38 C37 C41 F10 47.7(11)
C36 C37 C41 F11 108.1(10)
C38 C37 C41 F11 -73.4(11)
N2 C12 C43 C46 -57.7(7)
C11 C12 C43 C46 -179.5(6)
N2 C12 C43 C45 -177.4(5)
C11 C12 C43 C45 60.9(7)
N2 C12 C43 C44 59.6(7)
C11 C12 C43 C44 -62.2(7)
C45 C43 C46 O2 59.5(8)
C44 C43 C46 O2 177.0(6)
C12 C43 C46 O2 -60.3(7)
O3 C47 C48 C49 -164.0(8)
O2 C47 C48 C49 17.1(10)
O3 C47 C48 C53 15.4(11)
O2 C47 C48 C53 -163.5(6)
C47 C48 C49 C50 -174.2(7)
C53 C48 C49 C50 6.4(10)
C48 C49 C50 C51 -5.5(12)
C49 C50 C51 C52 0.2(10)
C49 C50 C51 C54 179.7(7)
C50 C51 C52 C53 4.0(11)
C54 C51 C52 C53 -175.6(7)
C51 C52 C53 C48 -2.9(11)
C49 C48 C53 C52 -2.2(10)
C47 C48 C53 C52 178.3(7)
C50 C51 C54 O5 13.8(10)
C52 C51 C54 O5 -166.7(7)
C50 C51 C54 O4 -163.4(6)
C52 C51 C54 O4 16.1(9)
N5 C33 C55 C58 64.1(7)
C32 C33 C55 C58 -55.0(8)
N5 C33 C55 C56 -57.8(7)
C32 C33 C55 C56 -176.9(5)
N5 C33 C55 C57 -172.8(5)
C32 C33 C55 C57 68.1(7)
C33 C55 C56 O4 -52.4(7)
C58 C55 C56 O4 -178.3(6)
C57 C55 C56 O4 65.1(7)
O1 C11 N1 C10 -156.6(17)
C12 C11 N1 C10 5.5(12)
O1 C11 N1 C7 20.9(19)
C12 C11 N1 C7 -177.0(6)
C9 C10 N1 C11 -166.2(8)
C9 C10 N1 C7 16.3(8)
C6 C7 N1 C11 70.4(11)
C8 C7 N1 C11 -167.4(7)
C6 C7 N1 C10 -111.8(10)
C8 C7 N1 C10 10.4(8)
N3 C13 N2 C12 -170.9(5)
S1 C13 N2 C12 8.2(7)
C43 C12 N2 C13 131.2(6)
C11 C12 N2 C13 -106.2(6)
N2 C13 N3 C14 168.0(6)
S1 C13 N3 C14 -11.1(9)
C19 C14 N3 C13 -132.8(7)
C15 C14 N3 C13 53.0(9)
O6 C32 N4 C31 168(2)
C33 C32 N4 C31 -6.3(11)
O6 C32 N4 C28 -9(2)
C33 C32 N4 C28 176.5(6)
C30 C31 N4 C32 -163.3(7)
C30 C31 N4 C28 14.1(8)
C27 C28 N4 C32 72.7(11)
C29 C28 N4 C32 -172.5(7)
C27 C28 N4 C31 -104.9(10)
C29 C28 N4 C31 9.9(8)
N6 C34 N5 C33 -173.8(5)
S2 C34 N5 C33 8.9(7)
C55 C33 N5 C34 137.7(5)
C32 C33 N5 C34 -99.7(6)
N5 C34 N6 C35 167.5(6)
S2 C34 N6 C35 -15.3(9)
C40 C35 N6 C34 51.0(10)
C36 C35 N6 C34 -132.7(7)
O3 C47 O2 C46 0.3(10)
C48 C47 O2 C46 179.3(6)
C43 C46 O2 C47 -178.7(6)
O5 C54 O4 C56 -3.1(10)
C51 C54 O4 C56 174.1(6)
C55 C56 O4 C54 179.9(6)
C17 C16 C20 F3 90.0(13)
C15 C16 C20 F3 -88.3(12)
C17 C16 C20 F4 -38.7(15)
C15 C16 C20 F4 142.9(11)
C17 C16 C20 F2 -157.0(11)
C15 C16 C20 F2 24.7(15)
C19 C18 C21 F6 -13.5(13)
C17 C18 C21 F6 175.0(8)
C21A C18 C21 F6 64(4)
C19 C18 C21 F7 -134.2(10)
C17 C18 C21 F7 54.3(14)
C21A C18 C21 F7 -57(3)
C19 C18 C21 F5 107.6(11)
C17 C18 C21 F5 -63.9(11)
C21A C18 C21 F5 -175(4)
C19 C18 C21A F6A -35(3)
C17 C18 C21A F6A 133(2)
C21 C18 C21A F6A -148(5)
C19 C18 C21A F7A -151.5(16)
C17 C18 C21A F7A 17(2)
C21 C18 C21A F7A 96(4)
C19 C18 C21A F5A 98.5(18)
C17 C18 C21A F5A -93(2)
C21 C18 C21A F5A -14(3)
C40 C39 C42 F13 33.6(13)
C38 C39 C42 F13 -145.4(8)
C40 C39 C42 F12 164.8(9)
C38 C39 C42 F12 -14.2(13)
C40 C39 C42 F14 -78.0(10)
C38 C39 C42 F14 103.0(8)
C66 C61 C62 C63 0.0
C61 C62 C63 F21 -177.6(11)
C61 C62 C63 C64 0.0
F21 C63 C64 C65 177.5(11)
C62 C63 C64 C65 0.0
C63 C64 C65 C66 0.0
C64 C65 C66 C61 0.0
C64 C65 C66 C67 175.8(11)
C62 C61 C66 C65 0.0
C62 C61 C66 C67 -175.9(11)
C65 C66 C67 N11 26.5(14)
C61 C66 C67 N11 -157.6(9)
C65 C66 C67 C68 -85.5(11)
C61 C66 C67 C68 90.3(12)
C66A C61A C62A C63A 0.0
C61A C62A C63A F21A 172(2)
C61A C62A C63A C64A 0.0
F21A C63A C64A C65A -172(2)
C62A C63A C64A C65A 0.0
C63A C64A C65A C66A 0.0
C64A C65A C66A C61A 0.0
C64A C65A C66A C67A -178(2)
C62A C61A C66A C65A 0.0
C62A C61A C66A C67A 178.2(19)
C65A C66A C67A N11 2(2)
C61A C66A C67A N11 -176.3(14)
C65A C66A C67A C68 -106.7(18)
C61A C66A C67A C68 75.2(19)
C66 C67 C68 C69 86.9(10)
N11 C67 C68 C69 -31.6(11)
C66 C67 C68 C67A 27(100)
N11 C67 C68 C67A -91(100)
C66A C67A C68 C69 83.4(15)
N11 C67A C68 C69 -32.1(17)
C66A C67A C68 C67 -156(100)
N11 C67A C68 C67 88(100)
C67 C68 C69 C70 43.4(9)
C67A C68 C69 C70 43.7(12)
C68 C69 C70 N11 -36.2(8)
N13 C74 C75 C76 -178.0(6)
C79 C74 C75 C76 3.1(10)
C74 C75 C76 C77 -1.2(11)
C74 C75 C76 C80 178.9(8)
C80 C76 C77 C78 178.5(8)
C75 C76 C77 C78 -1.5(11)
C76 C77 C78 C79 2.2(12)
C76 C77 C78 C81 178.3(8)
C77 C78 C79 C74 -0.2(12)
C81 C78 C79 C74 -176.3(8)
N13 C74 C79 C78 178.6(7)
C75 C74 C79 C78 -2.4(10)
C79 C78 C81 F25 -10.7(15)
C77 C78 C81 F25 173.1(9)
C79 C78 C81 F26 -139.0(10)
C77 C78 C81 F26 44.7(14)
C79 C78 C81 F27 109.0(10)
C77 C78 C81 F27 -67.2(11)
C87 C82 C83 C84 0.0
C82 C83 C84 F28 -173(2)
C82 C83 C84 C85 0.0
F28 C84 C85 C86 173(2)
C83 C84 C85 C86 0.0
C84 C85 C86 C87 0.0
C85 C86 C87 C82 0.0
C85 C86 C87 C88 176.7(16)
C83 C82 C87 C86 0.0
C83 C82 C87 C88 -176.3(18)
C86 C87 C88 N14 -173.7(12)
C82 C87 C88 N14 2.9(18)
C86 C87 C88 C89 76.2(14)
C82 C87 C88 C89 -107.3(15)
C87A C82A C83A C84A 0.0
C82A C83A C84A F28A -179.3(16)
C82A C83A C84A C85A 0.0
F28A C84A C85A C86A 179.3(15)
C83A C84A C85A C86A 0.0
C84A C85A C86A C87A 0.0
C85A C86A C87A C82A 0.0
C83A C82A C87A C86A 0.0
N14 C88 C89 C90 -30.1(8)
C87 C88 C89 C90 86.6(11)
C88 C89 C90 C91 39.4(8)
C89 C90 C91 N14 -33.4(8)
C100 C95 C96 C97 -3.5(10)
N16 C95 C96 C97 -178.2(6)
C95 C96 C97 C98 3.1(11)
C95 C96 C97 C101 -178.3(7)
C96 C97 C98 C99 -1.0(11)
C101 C97 C98 C99 -179.5(7)
C97 C98 C99 C100 -0.7(11)
C97 C98 C99 C102 177.2(8)
C98 C99 C100 C95 0.1(12)
C102 C99 C100 C95 -177.8(8)
N16 C95 C100 C99 176.1(6)
C96 C95 C100 C99 1.9(10)
C100 C99 C102 F32 6(2)
C98 C99 C102 F32 -172.4(18)
C100 C99 C102 F34 134.0(16)
C98 C99 C102 F34 -43.9(18)
C100 C99 C102 F33 -102.3(15)
C98 C99 C102 F33 79.8(15)
N12 C72 C103 C106 -57.2(7)
C71 C72 C103 C106 180.0(6)
N12 C72 C103 C105 -177.6(5)
C71 C72 C103 C105 59.6(7)
N12 C72 C103 C104 60.7(7)
C71 C72 C103 C104 -62.1(7)
C105 C103 C106 O12 59.9(7)
C104 C103 C106 O12 177.7(6)
C72 C103 C106 O12 -60.1(7)
O13 C107 C108 C109 -164.7(8)
O12 C107 C108 C109 14.3(10)
O13 C107 C108 C113 16.9(11)
O12 C107 C108 C113 -164.0(6)
C107 C108 C109 C110 -174.7(7)
C113 C108 C109 C110 3.7(11)
C108 C109 C110 C111 -2.9(11)
C109 C110 C111 C114 178.1(7)
C109 C110 C111 C112 -0.9(10)
C110 C111 C112 C113 4.2(11)
C114 C111 C112 C113 -174.8(7)
C111 C112 C113 C108 -3.4(11)
C109 C108 C113 C112 -0.6(10)
C107 C108 C113 C112 177.9(7)
C110 C111 C114 O15 14.3(11)
C112 C111 C114 O15 -166.8(7)
C110 C111 C114 O14 -163.6(6)
C112 C111 C114 O14 15.3(10)
N15 C93 C116 C118 64.6(7)
C92 C93 C116 C118 -53.6(8)
N15 C93 C116 C115 -58.0(6)
C92 C93 C116 C115 -176.2(5)
N15 C93 C116 C117 -172.1(5)
C92 C93 C116 C117 69.7(7)
O14 C115 C116 C118 -178.3(6)
O14 C115 C116 C93 -51.6(7)
O14 C115 C116 C117 64.7(7)
C69 C70 N11 C71 -165.1(8)
C69 C70 N11 C67 16.6(10)
C69 C70 N11 C67A 16.3(15)
C66 C67 N11 C71 69.6(13)
C68 C67 N11 C71 -168.9(8)
C66 C67 N11 C70 -111.9(10)
C68 C67 N11 C70 9.6(13)
C66 C67 N11 C67A -30(100)
C68 C67 N11 C67A 92(100)
C66A C67A N11 C71 76.8(19)
C68 C67A N11 C71 -168.7(11)
C66A C67A N11 C70 -104.4(15)
C68 C67A N11 C70 10(2)
C66A C67A N11 C67 158(100)
C68 C67A N11 C67 -88(100)
N13 C73 N12 C72 -170.3(5)
S3 C73 N12 C72 6.6(7)
C71 C72 N12 C73 -104.5(6)
C103 C72 N12 C73 131.6(5)
N12 C73 N13 C74 168.7(6)
S3 C73 N13 C74 -8.2(9)
C79 C74 N13 C73 -132.0(7)
C75 C74 N13 C73 49.1(10)
C90 C91 N14 C92 -162.6(8)
C90 C91 N14 C88 14.8(9)
C87 C88 N14 C92 72.9(12)
C89 C88 N14 C92 -173.2(7)
C87 C88 N14 C91 -104.8(11)
C89 C88 N14 C91 9.1(8)
N16 C94 N15 C93 -174.6(5)
S4 C94 N15 C93 8.8(7)
C116 C93 N15 C94 138.4(5)
C92 C93 N15 C94 -99.5(6)
N15 C94 N16 C95 167.1(6)
S4 C94 N16 C95 -16.5(9)
C100 C95 N16 C94 53.1(10)
C96 C95 N16 C94 -132.8(6)
C70 N11 C71 O11 163.9(12)
C67 N11 C71 O11 -17.9(16)
C67A N11 C71 O11 -17.5(19)
C70 N11 C71 C72 3.5(12)
C67 N11 C71 C72 -178.3(9)
C67A N11 C71 C72 -177.9(14)
N12 C72 C71 N11 123.7(7)
C103 C72 C71 N11 -112.0(7)
N12 C72 C71 O11 -38.1(12)
C103 C72 C71 O11 86.2(12)
O13 C107 O12 C106 -1.7(10)
C108 C107 O12 C106 179.2(6)
C103 C106 O12 C107 -177.9(6)
O15 C114 O14 C115 -3.3(10)
C111 C114 O14 C115 174.7(6)
C116 C115 O14 C114 -179.6(6)
C91 N14 C92 O16 161.6(19)
C88 N14 C92 O16 -16(2)
C91 N14 C92 C93 -7.0(11)
C88 N14 C92 C93 175.7(6)
N15 C93 C92 O16 -39.5(17)
C116 C93 C92 O16 81.2(17)
N15 C93 C92 N14 130.6(6)
C116 C93 C92 N14 -108.6(7)
C77 C76 C80 F24 -141.3(13)
C75 C76 C80 F24 38.7(17)
C77 C76 C80 F23 -11.2(17)
C75 C76 C80 F23 168.8(12)
C77 C76 C80 F22 103.7(11)
C75 C76 C80 F22 -76.4(11)
C96 C97 C101 F30 -3.5(12)
C98 C97 C101 F30 175.1(8)
C96 C97 C101 F31 -131.4(9)
C98 C97 C101 F31 47.2(11)
C96 C97 C101 F29 109.0(10)
C98 C97 C101 F29 -72.4(11)

loop_
_platon_squeeze_void_nr
_platon_squeeze_void_average_x
_platon_squeeze_void_average_y
_platon_squeeze_void_average_z
_platon_squeeze_void_volume
_platon_squeeze_void_count_electrons
_platon_squeeze_void_content
1 0.260 0.597 -0.016 5314 569 ' '
